data_7718350
loop_
_publ_author_name
'Claude, Guilhem'
'Ellwanger, Mathias A.'
'Grippo, Adam'
'Hernandez, Ritchie'
'Figueroa, Joshua R.'
'Abram, Ulrich'

_publ_section_title
;
 A mixed isocyanide Mn(I) complex and its reduction to a metallate.
;
_journal_issue 15
_journal_name_full 'Dalton transactions (Cambridge, England : 2003)'
_journal_page_first 6025
_journal_page_last 6028
_journal_paper_doi 10.1039/d5dt00634a
_journal_volume 54
_journal_year 2025
_chemical_formula_moiety 'C79 H42 Br F39 Mn N5, C3.5 H4'
_chemical_formula_sum 'C82.5 H46 Br F39 Mn N5'
_chemical_formula_weight 1983.09
_space_group_crystal_system triclinic
_space_group_IT_number 2
_space_group_name_Hall '-P 1'
_space_group_name_H-M_alt 'P -1'
_atom_sites_solution_hydrogens geom
_atom_sites_solution_primary dual
_audit_creation_date 2024-12-14
_audit_creation_method
;
Olex2 1.5
(compiled 2024.01.12 svn.r2f8d729c for OlexSys, GUI svn.r6928)
;
_audit_update_record
;
2024-12-16 deposited with the CCDC.	2025-03-18 downloaded from the CCDC.
;
_cell_angle_alpha 87.5900(10)
_cell_angle_beta 88.9030(10)
_cell_angle_gamma 83.9410(10)
_cell_formula_units_Z 2
_cell_length_a 12.7013(3)
_cell_length_b 13.2387(3)
_cell_length_c 24.4356(6)
_cell_measurement_reflns_used 9941
_cell_measurement_temperature 126
_cell_measurement_theta_max 77.28
_cell_measurement_theta_min 3.62
_cell_volume 4081.80(17)
_computing_cell_refinement 'SAINT V8.40B (Bruker AXS LLC, 2019)'
_computing_data_reduction 'SAINT V8.40B (Bruker AXS LLC, 2019)'
_computing_molecular_graphics 'Olex2 1.5 (Dolomanov et al., 2009)'
_computing_publication_material 'Olex2 1.5 (Dolomanov et al., 2009)'
_computing_structure_refinement 'SHELXL 2018/3 (Sheldrick, 2015)'
_computing_structure_solution 'XT  (Sheldrick, 2015)'
_diffrn_ambient_temperature 126.00
_diffrn_measured_fraction_theta_full 0.995
_diffrn_measured_fraction_theta_max 0.959
_diffrn_measurement_device_type 'Bruker APEX-II CCD'
_diffrn_measurement_method '\f and \w scans'
_diffrn_radiation_type CuK\a
_diffrn_radiation_wavelength 1.54178
_diffrn_reflns_av_R_equivalents 0.0295
_diffrn_reflns_av_unetI/netI 0.0307
_diffrn_reflns_Laue_measured_fraction_full 0.995
_diffrn_reflns_Laue_measured_fraction_max 0.959
_diffrn_reflns_limit_h_max 15
_diffrn_reflns_limit_h_min -16
_diffrn_reflns_limit_k_max 16
_diffrn_reflns_limit_k_min -16
_diffrn_reflns_limit_l_max 29
_diffrn_reflns_limit_l_min -30
_diffrn_reflns_number 47210
_diffrn_reflns_point_group_measured_fraction_full 0.995
_diffrn_reflns_point_group_measured_fraction_max 0.959
_diffrn_reflns_theta_full 67.679
_diffrn_reflns_theta_max 77.420
_diffrn_reflns_theta_min 1.810
_exptl_absorpt_coefficient_mu 3.142
_exptl_absorpt_correction_T_max 0.5368
_exptl_absorpt_correction_T_min 0.4065
_exptl_absorpt_correction_type multi-scan
_exptl_absorpt_process_details
;
SADABS-2016/2 (Bruker,2016/2) was used for absorption correction.
wR2(int) was 0.0873 before and 0.0548 after correction.
The Ratio of minimum to maximum transmission is 0.7573.
The \l/2 correction factor is Not present.
;
_exptl_crystal_colour 'clear orange'
_exptl_crystal_colour_lustre clear
_exptl_crystal_colour_primary orange
_exptl_crystal_density_diffrn 1.614
_exptl_crystal_description block
_exptl_crystal_F_000 1974
_exptl_crystal_size_max 0.222
_exptl_crystal_size_mid 0.141
_exptl_crystal_size_min 0.094
_refine_diff_density_max 0.799
_refine_diff_density_min -0.432
_refine_diff_density_rms 0.069
_refine_ls_extinction_method none
_refine_ls_goodness_of_fit_ref 1.086
_refine_ls_hydrogen_treatment constr
_refine_ls_matrix_type full
_refine_ls_number_parameters 1420
_refine_ls_number_reflns 16626
_refine_ls_number_restraints 282
_refine_ls_restrained_S_all 1.134
_refine_ls_R_factor_all 0.0580
_refine_ls_R_factor_gt 0.0506
_refine_ls_shift/su_max 0.001
_refine_ls_shift/su_mean 0.000
_refine_ls_structure_factor_coef Fsqd
_refine_ls_weighting_details 'w=1/[\s^2^(Fo^2^)+(0.0827P)^2^+2.8798P] where P=(Fo^2^+2Fc^2^)/3'
_refine_ls_weighting_scheme calc
_refine_ls_wR_factor_gt 0.1424
_refine_ls_wR_factor_ref 0.1521
_reflns_Friedel_coverage 0.000
_reflns_number_gt 14480
_reflns_number_total 16626
_reflns_threshold_expression 'I > 2\s(I)'
_cod_data_source_file d5dt00634a2.cif
_cod_data_source_block mn_plus1
_cod_depositor_comments 'Adding full bibliography for 7718350--7718351.cif.'
_cod_original_formula_sum 'C82.50 H46 Br F39 Mn N5'
_cod_database_code 7718350
_shelx_shelxl_version_number 2018/3
_shelx_space_group_comment
;
The symmetry employed for this shelxl refinement is uniquely defined
by the following loop, which should always be used as a source of
symmetry information in preference to the above space-group names.
They are only intended as comments.
;
_shelx_estimated_absorpt_t_max 0.757
_shelx_estimated_absorpt_t_min 0.542
_olex2_refinement_description
;
1. Fixed Uiso
 At 1.2 times of:
  All C(H) groups
 At 1.5 times of:
  All C(H,H,H) groups
2. Restrained distances
 F31B-C97 \\sim F31A-C97 \\sim F32B-C97 \\sim F15-C97 \\sim F33A-C97 \\sim
F33B-C97
 with sigma of 0.02
 F18B-C58 \\sim F18A-C58 \\sim F16B-C58 \\sim F16A-C58 \\sim F17B-C58 \\sim
F17A-C58
 with sigma of 0.02
 C48B-C40 \\sim C48A-C40 \\sim C49A-C40 \\sim C49B-C40 \\sim C47A-C40 \\sim
C47B-C40
 with sigma of 0.02
 F26A-C68 \\sim F25A-C68 \\sim F27A-C68
 with sigma of 0.02
 F26A-C68 \\sim F26B-C68 \\sim F25A-C68 \\sim F25B-C68 \\sim F27B-C68 \\sim
F27A-C68
 with sigma of 0.02
3. Uiso/Uaniso restraints and constraints
Uanis(F27B) = Uanis(F26B)
4. Rigid body (RIGU) restrains
 C65, C68, F25A, F25B, F27B, F27A, F26A, F26B
 with sigma for 1-2 distances of 0.004 and sigma for 1-3 distances of 0.004
 C55, C58, F17A, F17B, F16A, F16B, F18A, F18B
 with sigma for 1-2 distances of 0.004 and sigma for 1-3 distances of 0.004
 N4, C40, C49A, C49B, C47A, C47B, C48A, C48B
 with sigma for 1-2 distances of 0.004 and sigma for 1-3 distances of 0.004
 N5, C10, C19B, C19A, C18B, C17, C18A
 with sigma for 1-2 distances of 0.004 and sigma for 1-3 distances of 0.004
 C68, F26A, F26B, F25A, F25B, F27B, F27A
 with sigma for 1-2 distances of 0.004 and sigma for 1-3 distances of 0.004
5. Others
 Sof(C48A)=Sof(H48D)=Sof(H48E)=Sof(H48F)=Sof(C47A)=Sof(H47D)=Sof(H47E)=
 Sof(H47F)=Sof(C49A)=Sof(H49D)=Sof(H49E)=Sof(H49F)=1-FVAR(1)
 Sof(C48B)=Sof(H48A)=Sof(H48B)=Sof(H48C)=Sof(C47B)=Sof(H47A)=Sof(H47B)=
 Sof(H47C)=Sof(C49B)=Sof(H49A)=Sof(H49B)=Sof(H49C)=FVAR(1)
 Sof(C19B)=Sof(H19D)=Sof(H19E)=Sof(H19F)=Sof(C18B)=Sof(H18D)=Sof(H18E)=
 Sof(H18F)=1-FVAR(2)
 Sof(C19A)=Sof(H19A)=Sof(H19B)=Sof(H19C)=Sof(C18A)=Sof(H18A)=Sof(H18B)=
 Sof(H18C)=FVAR(2)
 Sof(F32B)=Sof(F31B)=Sof(F33A)=1-FVAR(3)
 Sof(F33B)=Sof(F31A)=Sof(F15)=FVAR(3)
 Sof(F18B)=Sof(F17B)=Sof(F16B)=1-FVAR(4)
 Sof(F18A)=Sof(F17A)=Sof(F16A)=FVAR(4)
 Sof(F27B)=Sof(F26B)=Sof(F25B)=1-FVAR(5)
 Sof(F27A)=Sof(F26A)=Sof(F25A)=FVAR(5)
 Sof(F7B)=Sof(C37B)=Sof(F9B)=Sof(F8B)=1-FVAR(6)
 Sof(F9A)=Sof(F8A)=Sof(F7A)=Sof(C37A)=FVAR(6)
 Sof(F14B)=Sof(F13B)=Sof(F15B)=1-FVAR(7)
 Sof(F14A)=Sof(F15A)=Sof(F13A)=FVAR(7)
 Sof(F12A)=Sof(F11A)=Sof(F10A)=1-FVAR(8)
 Sof(F10B)=Sof(F11B)=Sof(F12B)=FVAR(8)
 Sof(F21B)=Sof(F19B)=Sof(F20B)=1-FVAR(9)
 Sof(F21A)=Sof(F19A)=Sof(F20A)=FVAR(9)
 Fixed Sof: H102(0.5) C103(0.5) H10A(0.5) H10B(0.5) H10C(0.5)
6.a Aromatic/amide H refined with riding coordinates:
 C36(H36), C52(H52), C13(H13), C73(H73), C15(H15), C22(H22), C62(H62),
 C75(H75), C54(H54), C26(H26), C34(H34), C92(H92), C96(H96), C86(H86), C82(H82),
  C56(H56), C24(H24), C43(H43), C94(H94), C84(H84), C45(H45), C64(H64),
 C32(H32), C66(H66), C102(H102), C101(H101), C100(H100)
6.b Idealised Me refined as rotating group:
 C19A(H19A,H19B,H19C), C17(H17A,H17B,H17C), C48B(H48A,H48B,H48C), C18A(H18A,
 H18B,H18C), C47B(H47A,H47B,H47C), C49B(H49A,H49B,H49C), C48A(H48D,H48E,H48F),
 C47A(H47D,H47E,H47F), C49A(H49D,H49E,H49F), C19B(H19D,H19E,H19F), C18B(H18D,
 H18E,H18F), C103(H10A,H10B,H10C)
;
_olex2_date_sample_data_collection 2023-04-13
_olex2_date_sample_submission 2023-04-13
_olex2_exptl_crystal_mounting_method 'The crystal picked from perfluoro-oil and mounted on a MiTeGen MicroLoop. '
_olex2_submission_special_instructions 'No special instructions were received'

loop_
_space_group_symop_operation_xyz
'x, y, z'
'-x, -y, -z'

loop_
_atom_site_label
_atom_site_type_symbol
_atom_site_fract_x
_atom_site_fract_y
_atom_site_fract_z
_atom_site_U_iso_or_equiv
_atom_site_adp_type
_atom_site_occupancy
_atom_site_site_symmetry_order
_atom_site_calc_flag
_atom_site_refinement_flags_posn
_atom_site_refinement_flags_adp
_atom_site_refinement_flags_occupancy
_atom_site_disorder_assembly
_atom_site_disorder_group
Br1 Br 0.75656(2) 0.35510(2) 0.37102(2) 0.04804(10) Uani 1 1 d . . . . .
Mn1 Mn 0.66372(3) 0.33623(3) 0.28179(2) 0.02806(10) Uani 1 1 d . . . . .
F4 F 0.63711(14) 0.37534(12) 0.50511(7) 0.0471(4) Uani 1 1 d . . . . .
F3 F 1.06118(12) -0.21662(11) 0.27068(8) 0.0471(4) Uani 1 1 d . . . . .
F6 F 0.67953(16) 0.48108(14) 0.56227(6) 0.0542(4) Uani 1 1 d . . . . .
F1 F 0.29016(15) 0.88002(12) 0.36846(7) 0.0520(4) Uani 1 1 d . . . . .
F5 F 0.80101(14) 0.39619(14) 0.51575(8) 0.0568(5) Uani 1 1 d . . . . .
F21A F 0.6725(9) 0.0312(12) 0.2961(8) 0.045(3) Uani 0.49(7) 1 d . . P A 1
F23 F 0.54543(18) 0.64857(15) 0.21495(7) 0.0613(5) Uani 1 1 d . . . . .
F35 F 0.74304(16) -0.11782(15) 0.04658(9) 0.0618(5) Uani 1 1 d . . . . .
F36 F 0.60562(15) -0.04125(15) 0.08373(8) 0.0595(5) Uani 1 1 d . . . . .
F19A F 0.685(3) -0.102(2) 0.2528(13) 0.081(5) Uani 0.49(7) 1 d . . P A 1
F22 F 0.45755(18) 0.73792(16) 0.15336(9) 0.0697(5) Uani 1 1 d . . . . .
F24 F 0.61309(19) 0.77016(16) 0.17022(9) 0.0713(6) Uani 1 1 d . . . . .
N1 N 0.51369(16) 0.51789(15) 0.31861(8) 0.0322(4) Uani 1 1 d . . . . .
F38 F 0.8485(2) 0.31311(17) 0.02439(8) 0.0769(6) Uani 1 1 d . . . . .
N3 N 0.83742(15) 0.16051(15) 0.26621(8) 0.0317(4) Uani 1 1 d . . . . .
F10B F 0.323(3) 0.2653(16) 0.2528(11) 0.106(7) Uani 0.36(4) 1 d . . P B 1
F7 F 0.8338(2) 0.36468(15) 0.10677(8) 0.0766(7) Uani 1 1 d . . . . .
N2 N 0.56481(17) 0.31758(16) 0.17332(8) 0.0348(4) Uani 1 1 d . . . . .
F34 F 0.66480(19) 0.01546(17) 0.00635(8) 0.0685(5) Uani 1 1 d . . . . .
F2 F 0.4887(2) 0.20322(17) -0.03410(8) 0.0832(8) Uani 1 1 d . . . . .
F37 F 0.9809(2) 0.29573(18) 0.07801(10) 0.0810(7) Uani 1 1 d . . . . .
F20A F 0.575(2) -0.085(3) 0.3186(9) 0.074(5) Uani 0.49(7) 1 d . . P A 1
F28 F 1.01592(19) 0.3981(2) 0.44332(12) 0.0894(8) Uani 1 1 d . . . . .
N5 N 0.52002(18) 0.20917(17) 0.35320(9) 0.0403(5) Uani 1 1 d . . . . .
F30 F 1.15784(17) 0.3047(2) 0.42931(13) 0.0927(8) Uani 1 1 d . . . . .
F33B F 0.7524(8) 0.1581(9) 0.5175(5) 0.078(3) Uani 0.64(3) 1 d D . P C 1
N4 N 0.8123(2) 0.48690(19) 0.23418(11) 0.0491(6) Uani 1 1 d . . . . .
C71 C 0.90187(17) 0.06869(17) 0.26628(10) 0.0308(5) Uani 1 1 d . . . . .
C3 C 0.76956(18) 0.22606(18) 0.27144(9) 0.0302(5) Uani 1 1 d . . . . .
F9A F 0.9492(13) 0.6842(15) 0.4189(7) 0.132(6) Uani 0.63(2) 1 d . . P D 1
C2 C 0.60263(18) 0.32308(16) 0.21671(10) 0.0301(5) Uani 1 1 d . . . . .
C35 C 0.6957(2) 0.52899(18) 0.46904(9) 0.0341(5) Uani 1 1 d . . . . .
C38 C 0.7037(2) 0.4444(2) 0.51242(11) 0.0396(6) Uani 1 1 d . . . . .
C36 C 0.6031(2) 0.55165(18) 0.44002(10) 0.0325(5) Uani 1 1 d . . . . .
H36 H 0.546537 0.510594 0.445519 0.039 Uiso 1 1 calc R U . . .
C1 C 0.56978(19) 0.44889(18) 0.30305(9) 0.0306(5) Uani 1 1 d . . . . .
C72 C 0.91135(18) 0.01331(18) 0.21834(11) 0.0331(5) Uani 1 1 d . . . . .
C16 C 0.4918(2) 0.66532(18) 0.37339(9) 0.0329(5) Uani 1 1 d . . . . .
F14A F 0.145(2) 0.5921(18) 0.0941(6) 0.106(6) Uani 0.46(5) 1 d . . P E 1
C11 C 0.45343(19) 0.60595(17) 0.33386(9) 0.0313(5) Uani 1 1 d . . . . .
C31 C 0.5927(2) 0.63430(18) 0.40285(9) 0.0334(5) Uani 1 1 d . . . . .
C46 C 0.5041(2) 0.1972(2) 0.11350(11) 0.0385(5) Uani 1 1 d . . . . .
C52 C 0.5574(2) 0.08546(18) 0.19739(10) 0.0343(5) Uani 1 1 d . . . . .
H52 H 0.624599 0.110827 0.197182 0.041 Uiso 1 1 calc R U . . .
C51 C 0.4825(2) 0.12340(18) 0.15928(10) 0.0357(5) Uani 1 1 d . . . . .
C21 C 0.31622(19) 0.5793(2) 0.26300(11) 0.0361(5) Uani 1 1 d . . . . .
C41 C 0.5417(2) 0.29135(19) 0.12127(10) 0.0370(5) Uani 1 1 d . . . . .
C13 C 0.3024(2) 0.72986(19) 0.32012(11) 0.0376(5) Uani 1 1 d . . . . .
H13 H 0.237121 0.752518 0.303046 0.045 Uiso 1 1 calc R U . . .
F11B F 0.253(2) 0.2815(14) 0.1776(7) 0.083(6) Uani 0.36(4) 1 d . . P B 1
C73 C 0.96557(19) -0.08421(19) 0.22090(12) 0.0364(5) Uani 1 1 d . . . . .
H73 H 0.972161 -0.123977 0.189307 0.044 Uiso 1 1 calc R U . . .
C81 C 0.8657(2) 0.0552(2) 0.16624(11) 0.0376(5) Uani 1 1 d . . . . .
C5 C 0.5746(2) 0.25227(18) 0.32397(10) 0.0347(5) Uani 1 1 d . . . . .
C91 C 0.9473(2) 0.0927(2) 0.36441(10) 0.0385(5) Uani 1 1 d . . . . .
F8A F 0.8488(9) 0.8071(7) 0.4597(5) 0.084(2) Uani 0.63(2) 1 d . . P D 1
C76 C 0.95030(18) 0.03068(19) 0.31487(10) 0.0332(5) Uani 1 1 d . . . . .
C74 C 1.00890(18) -0.12177(18) 0.26913(12) 0.0371(5) Uani 1 1 d . . . . .
C12 C 0.3576(2) 0.63698(18) 0.30693(10) 0.0333(5) Uani 1 1 d . . . . .
C14 C 0.3435(2) 0.78838(19) 0.35807(11) 0.0395(6) Uani 1 1 d . . . . .
C15 C 0.4357(2) 0.75849(19) 0.38545(10) 0.0378(5) Uani 1 1 d . . . . .
H15 H 0.460795 0.800217 0.411987 0.045 Uiso 1 1 calc R U . . .
C22 C 0.2816(2) 0.6320(2) 0.21472(11) 0.0418(6) Uani 1 1 d . . . . .
H22 H 0.285638 0.703175 0.210921 0.050 Uiso 1 1 calc R U . . .
C4 C 0.7558(2) 0.42874(19) 0.25080(11) 0.0374(5) Uani 1 1 d . . . . .
C57 C 0.6182(2) -0.0375(2) 0.27379(11) 0.0405(6) Uani 1 1 d . . . . .
C62 C 0.5602(2) 0.5265(2) 0.12176(11) 0.0417(6) Uani 1 1 d . . . . .
H62 H 0.510291 0.506957 0.148555 0.050 Uiso 1 1 calc R U . . .
C53 C 0.5343(2) 0.00997(19) 0.23616(11) 0.0366(5) Uani 1 1 d . . . . .
F18A F 0.2410(5) -0.1039(3) 0.2165(3) 0.074(2) Uani 0.529(10) 1 d D . P F 1
C75 C 1.00417(19) -0.06706(19) 0.31612(11) 0.0370(5) Uani 1 1 d . . . . .
H75 H 1.036928 -0.095323 0.348728 0.044 Uiso 1 1 calc R U . . .
C54 C 0.4347(2) -0.0239(2) 0.23875(12) 0.0425(6) Uani 1 1 d . . . . .
H54 H 0.418594 -0.074179 0.265620 0.051 Uiso 1 1 calc R U . . .
F31A F 0.8879(9) 0.0804(16) 0.5538(3) 0.127(5) Uani 0.64(3) 1 d D . P C 1
F29 F 1.0695(3) 0.3706(2) 0.36181(11) 0.1224(13) Uani 1 1 d . . . . .
C26 C 0.3082(2) 0.4751(2) 0.26784(12) 0.0423(6) Uani 1 1 d . . . . .
H26 H 0.330160 0.437657 0.300391 0.051 Uiso 1 1 calc R U . . .
C34 C 0.7799(2) 0.5856(2) 0.46084(11) 0.0446(6) Uani 1 1 d . . . . .
H34 H 0.843800 0.568751 0.480297 0.053 Uiso 1 1 calc R U . . .
C92 C 0.8947(2) 0.0627(2) 0.41199(11) 0.0465(7) Uani 1 1 d . . . . .
H92 H 0.858608 0.003332 0.412954 0.056 Uiso 1 1 calc R U . . .
C96 C 1.0003(2) 0.1786(2) 0.36406(11) 0.0410(6) Uani 1 1 d . . . . .
H96 H 1.036420 0.199114 0.331736 0.049 Uiso 1 1 calc R U . . .
C86 C 0.8875(2) 0.1514(2) 0.14626(11) 0.0409(6) Uani 1 1 d . . . . .
H86 H 0.928965 0.191144 0.167018 0.049 Uiso 1 1 calc R U . . .
F15A F 0.280(2) 0.663(3) 0.0900(10) 0.148(10) Uani 0.46(5) 1 d . . P E 1
C82 C 0.8036(2) -0.0013(2) 0.13527(12) 0.0417(6) Uani 1 1 d . . . . .
H82 H 0.789319 -0.067205 0.148239 0.050 Uiso 1 1 calc R U . . .
C63 C 0.5977(2) 0.6207(2) 0.12333(11) 0.0440(6) Uani 1 1 d . . . . .
C42 C 0.5569(3) 0.3590(2) 0.07594(11) 0.0447(6) Uani 1 1 d . . . . .
C56 C 0.3833(2) 0.0879(2) 0.16123(12) 0.0422(6) Uani 1 1 d . . . . .
H56 H 0.331666 0.112415 0.134900 0.051 Uiso 1 1 calc R U . . .
C61 C 0.5955(3) 0.4606(2) 0.08114(12) 0.0463(6) Uani 1 1 d . . . . .
F13A F 0.1428(16) 0.7293(12) 0.1315(6) 0.080(4) Uani 0.46(5) 1 d . . P E 1
C95 C 1.0012(2) 0.2353(2) 0.41080(12) 0.0492(7) Uani 1 1 d . . . . .
F27A F 0.8692(5) 0.5459(5) -0.0002(3) 0.105(2) Uani 0.647(10) 1 d D . P G 1
C25 C 0.2678(2) 0.4261(2) 0.22479(15) 0.0506(7) Uani 1 1 d . . . . .
C83 C 0.7629(2) 0.0379(2) 0.08590(12) 0.0446(6) Uani 1 1 d . . . . .
C10 C 0.4618(3) 0.1705(2) 0.39969(12) 0.0509(7) Uani 1 1 d . . . . .
C24 C 0.2351(3) 0.4786(3) 0.17695(14) 0.0543(7) Uani 1 1 d . . . . .
H24 H 0.208549 0.444188 0.147676 0.065 Uiso 1 1 calc R U . . .
F12B F 0.1656(17) 0.2958(14) 0.2479(14) 0.098(5) Uani 0.36(4) 1 d . . P B 1
C55 C 0.3594(2) 0.0163(2) 0.20178(14) 0.0462(6) Uani 1 1 d . . . . .
C43 C 0.5377(3) 0.3281(2) 0.02348(12) 0.0563(8) Uani 1 1 d . . . . .
H43 H 0.548194 0.371533 -0.007639 0.068 Uiso 1 1 calc R U . . .
C94 C 0.9480(3) 0.2062(3) 0.45800(12) 0.0530(8) Uani 1 1 d . . . . .
H94 H 0.947855 0.244951 0.489840 0.064 Uiso 1 1 calc R U . . .
C85 C 0.8483(3) 0.1883(2) 0.09596(12) 0.0475(6) Uani 1 1 d . . . . .
F7A F 0.8414(9) 0.8010(10) 0.3738(4) 0.095(4) Uani 0.63(2) 1 d . . P D 1
C84 C 0.7851(3) 0.1323(2) 0.06512(12) 0.0492(7) Uani 1 1 d . . . . .
H84 H 0.758073 0.158371 0.030790 0.059 Uiso 1 1 calc R U . . .
C67 C 0.5544(3) 0.6937(2) 0.16548(13) 0.0487(7) Uani 1 1 d . . . . .
C45 C 0.4837(3) 0.1698(2) 0.06074(12) 0.0496(7) Uani 1 1 d . . . . .
H45 H 0.456252 0.107101 0.054962 0.060 Uiso 1 1 calc R U . . .
C64 C 0.6728(3) 0.6505(2) 0.08571(13) 0.0543(8) Uani 1 1 d . . . . .
H64 H 0.699411 0.714569 0.087892 0.065 Uiso 1 1 calc R U . . .
C23 C 0.2418(3) 0.5821(3) 0.17255(12) 0.0517(7) Uani 1 1 d . . . . .
C32 C 0.6766(3) 0.6927(2) 0.39516(12) 0.0490(7) Uani 1 1 d . . . . .
H32 H 0.670359 0.750061 0.370271 0.059 Uiso 1 1 calc R U . . .
C98 C 1.0598(3) 0.3267(3) 0.41111(15) 0.0612(9) Uani 1 1 d . . . . .
C93 C 0.8958(3) 0.1211(3) 0.45821(11) 0.0542(8) Uani 1 1 d . . . . .
C87 C 0.6946(2) -0.0274(2) 0.05493(13) 0.0496(7) Uani 1 1 d . . . . .
C33 C 0.7694(3) 0.6677(3) 0.42364(13) 0.0571(9) Uani 1 1 d . . . . .
F15 F 0.7911(17) 0.0042(8) 0.5049(5) 0.121(5) Uani 0.64(3) 1 d D . P C 1
C88 C 0.8772(3) 0.2901(3) 0.07583(14) 0.0591(8) Uani 1 1 d . . . . .
C40 C 0.8886(3) 0.5602(3) 0.23169(17) 0.0633(9) Uani 1 1 d D . . . .
C44 C 0.5034(3) 0.2339(3) 0.01716(12) 0.0600(9) Uani 1 1 d . . . . .
C65 C 0.7079(3) 0.5858(2) 0.04534(15) 0.0650(10) Uani 1 1 d . . . . .
C66 C 0.6695(3) 0.4922(2) 0.04245(14) 0.0612(9) Uani 1 1 d . . . . .
H66 H 0.693517 0.448721 0.013829 0.073 Uiso 1 1 calc R U . . .
C97 C 0.8371(3) 0.0927(3) 0.50908(14) 0.0700(11) Uani 1 1 d D . . . .
C58 C 0.2493(3) -0.0140(3) 0.20588(18) 0.0687(10) Uani 1 1 d D . . . .
C28 C 0.2563(3) 0.3149(3) 0.2322(2) 0.0690(11) Uani 1 1 d . . . . .
F26A F 0.8595(4) 0.6777(4) 0.0284(2) 0.107(2) Uani 0.647(10) 1 d D . P G 1
C27 C 0.2077(4) 0.6424(4) 0.12057(15) 0.0727(11) Uani 1 1 d . . . . .
F17A F 0.1922(6) 0.0388(7) 0.2458(4) 0.108(3) Uani 0.529(10) 1 d D . P F 1
C37A C 0.8528(10) 0.7429(12) 0.4173(6) 0.064(3) Uani 0.63(2) 1 d . . P D 1
F16A F 0.1873(5) 0.0223(7) 0.1627(3) 0.106(3) Uani 0.529(10) 1 d D . P F 1
F25A F 0.7578(6) 0.6687(9) -0.0352(3) 0.163(5) Uani 0.647(10) 1 d D . P G 1
C19A C 0.385(2) 0.111(2) 0.3850(10) 0.066(4) Uani 0.42(4) 1 d . . P H 1
H19A H 0.355325 0.079710 0.417928 0.099 Uiso 0.42(4) 1 calc R U P H 1
H19B H 0.416715 0.058134 0.361125 0.099 Uiso 0.42(4) 1 calc R U P H 1
H19C H 0.329003 0.153680 0.365381 0.099 Uiso 0.42(4) 1 calc R U P H 1
C17 C 0.4272(4) 0.2595(4) 0.43531(18) 0.0835(14) Uani 1 1 d . . . . .
H17A H 0.387591 0.313628 0.413221 0.125 Uiso 1 1 calc R U . . .
H17B H 0.489795 0.285217 0.450305 0.125 Uiso 1 1 calc R U . . .
H17C H 0.382008 0.237116 0.465421 0.125 Uiso 1 1 calc R U . . .
C68 C 0.7916(4) 0.6162(3) 0.00410(19) 0.0955(15) Uani 1 1 d D . . . .
C102 C 1.0632(3) 0.0535(5) 0.0304(2) 0.0894(16) Uani 1 1 d . . . . .
H102 H 1.106710 0.091300 0.051138 0.107 Uiso 0.5 1 calc R U P I 2
C101 C 1.0480(4) -0.0435(5) 0.0468(2) 0.0917(15) Uani 1 1 d . . . . .
H101 H 1.080916 -0.073824 0.078950 0.110 Uiso 1 1 calc R U . . .
C100 C 0.9846(4) -0.0972(4) 0.0167(3) 0.0945(16) Uani 1 1 d . . . . .
H100 H 0.973520 -0.164786 0.028079 0.113 Uiso 1 1 calc R U . . .
C48B C 0.9886(11) 0.493(2) 0.2463(16) 0.146(12) Uani 0.363(18) 1 d D . P J 1
H48A H 0.979412 0.459362 0.282288 0.219 Uiso 0.363(18) 1 calc R U P J 1
H48B H 1.047965 0.534536 0.247334 0.219 Uiso 0.363(18) 1 calc R U P J 1
H48C H 1.003332 0.441574 0.218682 0.219 Uiso 0.363(18) 1 calc R U P J 1
C18A C 0.5564(17) 0.1100(18) 0.4343(7) 0.086(5) Uani 0.42(4) 1 d . . P H 1
H18A H 0.531525 0.096113 0.471830 0.130 Uiso 0.42(4) 1 calc R U P H 1
H18B H 0.615952 0.151308 0.435142 0.130 Uiso 0.42(4) 1 calc R U P H 1
H18C H 0.579480 0.045646 0.417144 0.130 Uiso 0.42(4) 1 calc R U P H 1
C47B C 0.8550(17) 0.6282(18) 0.2811(9) 0.116(9) Uani 0.363(18) 1 d D . P J 1
H47A H 0.809625 0.592202 0.306366 0.174 Uiso 0.363(18) 1 calc R U P J 1
H47B H 0.815896 0.691922 0.267591 0.174 Uiso 0.363(18) 1 calc R U P J 1
H47C H 0.918224 0.643201 0.300236 0.174 Uiso 0.363(18) 1 calc R U P J 1
C49B C 0.8903(15) 0.6183(12) 0.1788(6) 0.087(5) Uani 0.363(18) 1 d D . P J 1
H49A H 0.899923 0.571018 0.148901 0.130 Uiso 0.363(18) 1 calc R U P J 1
H49B H 0.948831 0.660950 0.178207 0.130 Uiso 0.363(18) 1 calc R U P J 1
H49C H 0.823150 0.661393 0.174316 0.130 Uiso 0.363(18) 1 calc R U P J 1
C48A C 0.9777(8) 0.5321(7) 0.2705(5) 0.080(3) Uani 0.637(18) 1 d D . P J 2
H48D H 0.949346 0.527167 0.308039 0.119 Uiso 0.637(18) 1 calc R U P J 2
H48E H 1.027066 0.584229 0.267990 0.119 Uiso 0.637(18) 1 calc R U P J 2
H48F H 1.014975 0.466364 0.261042 0.119 Uiso 0.637(18) 1 calc R U P J 2
C47A C 0.8272(7) 0.6609(5) 0.2412(8) 0.128(6) Uani 0.637(18) 1 d D . P J 2
H47D H 0.774098 0.676091 0.212654 0.192 Uiso 0.637(18) 1 calc R U P J 2
H47E H 0.875524 0.714029 0.240142 0.192 Uiso 0.637(18) 1 calc R U P J 2
H47F H 0.791717 0.658674 0.277176 0.192 Uiso 0.637(18) 1 calc R U P J 2
C49A C 0.9361(9) 0.5575(15) 0.1723(4) 0.130(5) Uani 0.637(18) 1 d D . P J 2
H49D H 0.972714 0.489927 0.166232 0.195 Uiso 0.637(18) 1 calc R U P J 2
H49E H 0.986435 0.608572 0.167606 0.195 Uiso 0.637(18) 1 calc R U P J 2
H49F H 0.878962 0.572442 0.145875 0.195 Uiso 0.637(18) 1 calc R U P J 2
C19B C 0.3522(15) 0.1375(15) 0.3749(9) 0.069(3) Uani 0.58(4) 1 d . . P H 2
H19D H 0.369303 0.084769 0.348205 0.103 Uiso 0.58(4) 1 calc R U P H 2
H19E H 0.312702 0.196909 0.356880 0.103 Uiso 0.58(4) 1 calc R U P H 2
H19F H 0.308961 0.111018 0.404753 0.103 Uiso 0.58(4) 1 calc R U P H 2
C18B C 0.519(2) 0.075(2) 0.4237(11) 0.131(10) Uani 0.58(4) 1 d . . P H 2
H18D H 0.473967 0.044857 0.451743 0.196 Uiso 0.58(4) 1 calc R U P H 2
H18E H 0.584735 0.089935 0.440370 0.196 Uiso 0.58(4) 1 calc R U P H 2
H18F H 0.535667 0.026140 0.394753 0.196 Uiso 0.58(4) 1 calc R U P H 2
F32B F 0.851(2) -0.0053(9) 0.5198(7) 0.102(6) Uani 0.36(3) 1 d D . P C 2
F31B F 0.8867(17) 0.130(2) 0.5523(5) 0.101(6) Uani 0.36(3) 1 d D . P C 2
F33A F 0.7362(10) 0.121(2) 0.5108(10) 0.087(6) Uani 0.36(3) 1 d D . P C 2
F18B F 0.2362(6) -0.0708(11) 0.2526(6) 0.174(7) Uani 0.471(10) 1 d D . P F 2
F17B F 0.1783(4) 0.0508(5) 0.2045(6) 0.099(4) Uani 0.471(10) 1 d D . P F 2
F16B F 0.2404(6) -0.0857(9) 0.1687(7) 0.178(6) Uani 0.471(10) 1 d D . P F 2
F27B F 0.8359(19) 0.5457(7) -0.0251(8) 0.144(5) Uani 0.353(10) 1 d D . P G 2
F26B F 0.7704(17) 0.7122(6) -0.0111(6) 0.144(5) Uani 0.353(10) 1 d D . P G 2
F25B F 0.7412(11) 0.6016(8) -0.0496(3) 0.142(4) Uani 0.353(10) 1 d D . P G 2
F7B F 0.8883(12) 0.7386(18) 0.3561(4) 0.084(5) Uani 0.37(2) 1 d . . P D 2
C37B C 0.877(3) 0.7079(17) 0.4108(13) 0.076(8) Uani 0.37(2) 1 d . . P D 2
F9B F 0.9621(18) 0.6753(18) 0.4259(7) 0.078(4) Uani 0.37(2) 1 d . . P D 2
F8B F 0.8706(12) 0.7956(11) 0.4344(9) 0.082(4) Uani 0.37(2) 1 d . . P D 2
F14B F 0.1263(13) 0.6076(14) 0.0956(5) 0.083(3) Uani 0.54(5) 1 d . . P E 2
F13B F 0.196(4) 0.7381(10) 0.1262(8) 0.125(9) Uani 0.54(5) 1 d . . P E 2
F15B F 0.2920(15) 0.6303(19) 0.0834(6) 0.111(5) Uani 0.54(5) 1 d . . P E 2
F12A F 0.1885(14) 0.2970(8) 0.2771(12) 0.120(6) Uani 0.64(4) 1 d . . P B 2
F11A F 0.2241(14) 0.2705(10) 0.1910(9) 0.118(5) Uani 0.64(4) 1 d . . P B 2
F10A F 0.3486(7) 0.2591(8) 0.2506(4) 0.054(2) Uani 0.64(4) 1 d . . P B 2
F21B F 0.6641(15) 0.0255(14) 0.3025(9) 0.062(4) Uani 0.51(7) 1 d . . P A 2
F19B F 0.7017(9) -0.0873(10) 0.2433(6) 0.050(2) Uani 0.51(7) 1 d . . P A 2
F20B F 0.5892(18) -0.113(2) 0.3048(14) 0.080(5) Uani 0.51(7) 1 d . . P A 2
C103 C 1.1321(12) 0.0994(16) 0.0721(7) 0.150(6) Uani 0.5 1 d . . P K 1
H10A H 1.086885 0.128712 0.101595 0.225 Uiso 0.5 1 calc R U P K 1
H10B H 1.169575 0.152622 0.053769 0.225 Uiso 0.5 1 calc R U P K 1
H10C H 1.183675 0.045951 0.087527 0.225 Uiso 0.5 1 calc R U P K 1

loop_
_atom_site_aniso_label
_atom_site_aniso_U_11
_atom_site_aniso_U_22
_atom_site_aniso_U_33
_atom_site_aniso_U_23
_atom_site_aniso_U_13
_atom_site_aniso_U_12
Br1 0.04326(16) 0.06042(19) 0.03767(16) -0.01681(12) -0.01104(12) 0.01521(13)
Mn1 0.02891(19) 0.02755(18) 0.02660(19) -0.00078(13) -0.00032(14) 0.00209(14)
F4 0.0541(9) 0.0391(8) 0.0465(9) 0.0131(7) -0.0014(7) -0.0037(7)
F3 0.0360(8) 0.0314(7) 0.0724(11) -0.0022(7) -0.0087(7) 0.0050(6)
F6 0.0753(12) 0.0583(10) 0.0268(7) 0.0053(7) 0.0032(7) 0.0001(9)
F1 0.0653(11) 0.0352(8) 0.0505(9) -0.0029(7) 0.0089(8) 0.0170(7)
F5 0.0434(9) 0.0617(11) 0.0599(11) 0.0191(8) -0.0011(8) 0.0118(8)
F21A 0.033(5) 0.040(4) 0.062(6) 0.014(4) -0.013(3) -0.009(2)
F23 0.0854(14) 0.0591(11) 0.0382(9) 0.0079(8) 0.0102(9) -0.0071(10)
F35 0.0593(11) 0.0591(11) 0.0693(12) -0.0228(9) -0.0058(9) -0.0083(9)
F36 0.0509(10) 0.0623(11) 0.0673(12) -0.0147(9) -0.0031(9) -0.0105(8)
F19A 0.115(10) 0.059(6) 0.061(7) -0.016(6) -0.025(7) 0.039(6)
F22 0.0690(13) 0.0671(12) 0.0681(13) 0.0089(10) 0.0087(10) 0.0099(10)
F24 0.0904(15) 0.0613(12) 0.0675(13) -0.0143(10) 0.0229(11) -0.0329(11)
N1 0.0326(10) 0.0305(10) 0.0319(10) 0.0030(8) -0.0006(8) 0.0026(8)
F38 0.126(2) 0.0648(12) 0.0404(10) 0.0103(9) -0.0019(11) -0.0182(12)
N3 0.0288(9) 0.0342(10) 0.0310(10) 0.0001(8) -0.0006(8) 0.0010(8)
F10B 0.130(16) 0.044(5) 0.146(15) 0.019(7) -0.074(11) -0.008(8)
F7 0.137(2) 0.0435(10) 0.0492(11) 0.0003(8) -0.0023(12) -0.0073(11)
N2 0.0404(11) 0.0345(10) 0.0301(10) 0.0071(8) -0.0050(8) -0.0085(8)
F34 0.0837(14) 0.0717(13) 0.0525(11) -0.0089(9) -0.0220(10) -0.0136(11)
F2 0.150(2) 0.0680(13) 0.0359(10) 0.0060(9) -0.0360(12) -0.0289(14)
F37 0.0977(18) 0.0706(14) 0.0783(15) 0.0189(11) 0.0037(13) -0.0349(12)
F20A 0.061(6) 0.104(11) 0.059(6) 0.051(6) -0.017(4) -0.041(7)
F28 0.0625(13) 0.0877(16) 0.121(2) -0.0577(15) -0.0103(13) 0.0009(11)
N5 0.0400(11) 0.0399(11) 0.0388(11) 0.0056(9) 0.0055(9) 0.0021(9)
F30 0.0427(11) 0.1041(19) 0.133(2) -0.0351(17) -0.0095(12) -0.0038(11)
F33B 0.071(4) 0.088(5) 0.062(4) 0.023(3) 0.030(4) 0.035(3)
N4 0.0467(13) 0.0422(12) 0.0596(15) -0.0033(11) 0.0080(11) -0.0119(10)
C71 0.0230(10) 0.0307(11) 0.0380(12) 0.0002(9) 0.0031(9) 0.0000(8)
C3 0.0317(11) 0.0352(12) 0.0235(10) -0.0010(8) 0.0008(9) -0.0030(9)
F9A 0.060(5) 0.162(10) 0.182(12) 0.043(8) -0.016(6) -0.062(6)
C2 0.0322(11) 0.0244(10) 0.0326(12) 0.0050(8) 0.0031(9) -0.0008(8)
C35 0.0421(13) 0.0351(12) 0.0240(11) 0.0005(9) 0.0032(9) -0.0006(10)
C38 0.0392(13) 0.0446(14) 0.0326(12) 0.0036(10) 0.0023(10) 0.0047(11)
C36 0.0359(12) 0.0317(11) 0.0288(11) 0.0006(9) 0.0054(9) -0.0002(9)
C1 0.0329(11) 0.0336(11) 0.0244(10) 0.0027(8) -0.0020(9) -0.0012(9)
C72 0.0242(10) 0.0334(11) 0.0419(13) -0.0029(10) -0.0002(9) -0.0035(9)
C16 0.0408(13) 0.0300(11) 0.0262(11) 0.0065(8) 0.0039(9) 0.0001(9)
F14A 0.127(12) 0.105(7) 0.088(7) -0.026(6) -0.068(7) -0.002(7)
C11 0.0366(12) 0.0271(10) 0.0279(11) 0.0050(8) 0.0070(9) 0.0032(9)
C31 0.0413(13) 0.0336(11) 0.0251(11) 0.0007(9) -0.0004(9) -0.0032(10)
C46 0.0438(14) 0.0393(13) 0.0328(12) 0.0070(10) -0.0100(10) -0.0073(10)
C52 0.0372(12) 0.0340(12) 0.0326(12) 0.0049(9) -0.0009(10) -0.0104(9)
C51 0.0410(13) 0.0305(11) 0.0363(13) 0.0045(9) -0.0056(10) -0.0086(10)
C21 0.0307(12) 0.0405(13) 0.0355(13) 0.0002(10) 0.0060(10) 0.0027(9)
C41 0.0448(14) 0.0373(12) 0.0293(12) 0.0076(10) -0.0061(10) -0.0091(10)
C13 0.0387(13) 0.0353(12) 0.0359(13) 0.0048(10) 0.0045(10) 0.0072(10)
F11B 0.136(15) 0.041(5) 0.072(8) -0.025(4) -0.035(7) 0.002(6)
C73 0.0263(11) 0.0344(12) 0.0488(14) -0.0063(10) -0.0006(10) -0.0028(9)
C81 0.0388(13) 0.0366(12) 0.0367(13) -0.0064(10) 0.0004(10) 0.0011(10)
C5 0.0348(12) 0.0339(12) 0.0329(12) 0.0005(9) -0.0023(10) 0.0077(9)
C91 0.0345(12) 0.0455(14) 0.0321(12) 0.0037(10) -0.0008(10) 0.0104(10)
F8A 0.099(5) 0.066(3) 0.097(5) -0.006(3) -0.025(4) -0.044(3)
C76 0.0271(11) 0.0370(12) 0.0346(12) 0.0028(9) 0.0035(9) -0.0010(9)
C74 0.0242(11) 0.0300(11) 0.0563(16) 0.0002(10) -0.0003(10) -0.0003(9)
C12 0.0355(12) 0.0307(11) 0.0311(12) 0.0068(9) 0.0041(9) 0.0038(9)
C14 0.0486(15) 0.0295(11) 0.0368(13) 0.0038(9) 0.0113(11) 0.0088(10)
C15 0.0504(15) 0.0311(12) 0.0305(12) 0.0011(9) 0.0069(10) -0.0003(10)
C22 0.0414(14) 0.0454(14) 0.0377(14) 0.0016(11) 0.0004(11) -0.0022(11)
C4 0.0373(13) 0.0354(12) 0.0387(13) -0.0054(10) 0.0039(10) 0.0003(10)
C57 0.0464(14) 0.0351(13) 0.0397(14) 0.0118(11) -0.0003(11) -0.0087(11)
C62 0.0479(15) 0.0415(14) 0.0349(13) 0.0135(10) -0.0003(11) -0.0070(11)
C53 0.0405(13) 0.0312(11) 0.0381(13) 0.0055(10) 0.0005(10) -0.0076(10)
F18A 0.050(2) 0.0301(19) 0.146(6) 0.002(3) 0.015(4) -0.0205(15)
C75 0.0284(11) 0.0373(12) 0.0438(14) 0.0059(10) -0.0013(10) 0.0002(9)
C54 0.0425(14) 0.0336(12) 0.0519(16) 0.0075(11) 0.0053(12) -0.0113(10)
F31A 0.090(5) 0.231(12) 0.040(3) 0.057(5) 0.011(3) 0.056(6)
F29 0.216(4) 0.102(2) 0.0674(16) -0.0055(14) -0.0271(19) -0.092(2)
C26 0.0363(13) 0.0372(13) 0.0519(16) 0.0006(11) 0.0021(11) 0.0016(10)
C34 0.0500(15) 0.0533(16) 0.0323(13) 0.0022(11) -0.0105(11) -0.0142(12)
C92 0.0434(15) 0.0527(16) 0.0382(14) 0.0108(12) 0.0036(11) 0.0140(12)
C96 0.0357(13) 0.0530(15) 0.0330(13) -0.0032(11) -0.0028(10) 0.0020(11)
C86 0.0486(15) 0.0400(13) 0.0342(13) -0.0057(10) 0.0026(11) -0.0045(11)
F15A 0.095(7) 0.25(2) 0.084(11) 0.098(13) 0.009(8) -0.003(11)
C82 0.0438(14) 0.0364(13) 0.0446(15) -0.0066(11) -0.0049(11) -0.0001(11)
C63 0.0519(16) 0.0425(14) 0.0373(14) 0.0103(11) 0.0008(12) -0.0087(12)
C42 0.0622(17) 0.0392(14) 0.0330(13) 0.0098(10) -0.0079(12) -0.0101(12)
C56 0.0396(14) 0.0369(13) 0.0509(16) 0.0033(11) -0.0101(12) -0.0075(10)
C61 0.0630(18) 0.0401(14) 0.0363(14) 0.0117(11) -0.0029(12) -0.0120(12)
F13A 0.109(9) 0.062(5) 0.064(4) 0.014(3) -0.022(5) 0.010(4)
C95 0.0460(15) 0.0610(18) 0.0386(14) -0.0092(13) -0.0109(12) 0.0085(13)
F27A 0.105(4) 0.107(4) 0.106(4) -0.010(3) 0.063(3) -0.035(3)
C25 0.0384(14) 0.0435(15) 0.069(2) -0.0114(14) 0.0071(13) 0.0002(11)
C83 0.0432(14) 0.0470(15) 0.0436(15) -0.0109(12) -0.0015(12) -0.0008(11)
C10 0.0585(18) 0.0510(16) 0.0409(15) 0.0080(12) 0.0169(13) -0.0016(13)
C24 0.0506(17) 0.0623(19) 0.0513(17) -0.0148(14) 0.0057(14) -0.0079(14)
F12B 0.099(8) 0.051(4) 0.146(15) -0.024(8) 0.048(10) -0.022(4)
C55 0.0381(14) 0.0382(13) 0.0633(18) 0.0061(12) -0.0002(12) -0.0123(11)
C43 0.088(2) 0.0497(16) 0.0317(14) 0.0118(12) -0.0130(14) -0.0134(16)
C94 0.0515(17) 0.069(2) 0.0331(14) -0.0059(13) -0.0081(12) 0.0214(15)
C85 0.0595(18) 0.0453(15) 0.0377(14) -0.0027(11) 0.0035(12) -0.0055(13)
F7A 0.094(5) 0.117(7) 0.084(5) 0.051(5) -0.031(4) -0.071(5)
C84 0.0591(18) 0.0517(16) 0.0367(14) -0.0034(12) -0.0025(13) -0.0038(13)
C67 0.0539(17) 0.0479(15) 0.0446(15) 0.0069(12) 0.0058(13) -0.0114(13)
C45 0.0652(19) 0.0422(14) 0.0431(15) 0.0031(12) -0.0189(14) -0.0119(13)
C64 0.070(2) 0.0416(15) 0.0515(17) 0.0079(13) 0.0149(15) -0.0147(14)
C23 0.0531(17) 0.0641(19) 0.0376(15) -0.0020(13) 0.0021(13) -0.0058(14)
C32 0.0616(18) 0.0473(15) 0.0406(15) 0.0151(12) -0.0115(13) -0.0224(13)
C98 0.0584(19) 0.073(2) 0.0537(19) -0.0220(16) -0.0116(15) -0.0026(16)
C93 0.0551(18) 0.070(2) 0.0295(13) 0.0083(13) 0.0042(12) 0.0277(15)
C87 0.0450(15) 0.0555(17) 0.0487(16) -0.0080(13) -0.0060(13) -0.0038(13)
C33 0.066(2) 0.0643(19) 0.0467(16) 0.0158(14) -0.0202(14) -0.0370(17)
F15 0.182(11) 0.101(5) 0.074(5) 0.016(3) 0.074(6) -0.003(6)
C88 0.080(2) 0.0550(18) 0.0435(17) 0.0032(14) 0.0011(16) -0.0150(16)
C40 0.0420(16) 0.0543(18) 0.096(3) 0.0105(17) -0.0061(16) -0.0188(14)
C44 0.095(3) 0.0537(18) 0.0329(15) 0.0048(12) -0.0247(15) -0.0124(17)
C65 0.093(3) 0.0436(16) 0.059(2) 0.0051(14) 0.0313(19) -0.0178(16)
C66 0.097(3) 0.0407(15) 0.0463(17) 0.0063(13) 0.0198(17) -0.0148(16)
C97 0.078(3) 0.082(3) 0.0409(18) 0.0153(17) 0.0155(17) 0.027(2)
C58 0.0454(17) 0.061(2) 0.101(3) 0.0197(18) -0.0070(17) -0.0193(15)
C28 0.0489(19) 0.0474(18) 0.112(3) -0.019(2) 0.005(2) -0.0058(16)
F26A 0.113(4) 0.104(4) 0.113(4) -0.023(3) 0.069(3) -0.060(3)
C27 0.089(3) 0.091(3) 0.0393(18) 0.0016(18) -0.0110(18) -0.016(2)
F17A 0.060(4) 0.112(6) 0.160(7) -0.047(5) 0.043(4) -0.029(4)
C37A 0.066(6) 0.054(7) 0.079(6) 0.030(6) -0.037(5) -0.042(6)
F16A 0.053(3) 0.167(7) 0.101(4) 0.066(5) -0.033(3) -0.055(4)
F25A 0.145(5) 0.211(11) 0.126(7) 0.101(8) 0.042(5) -0.035(7)
C19A 0.073(10) 0.073(9) 0.056(8) -0.003(6) 0.017(7) -0.029(8)
C17 0.082(3) 0.106(3) 0.071(3) -0.040(2) 0.035(2) -0.038(2)
C68 0.152(4) 0.0444(19) 0.091(3) -0.0023(18) 0.071(3) -0.027(2)
C102 0.053(2) 0.125(4) 0.093(3) -0.053(3) 0.006(2) -0.008(2)
C101 0.064(3) 0.126(5) 0.082(3) -0.012(3) 0.012(2) 0.005(3)
C100 0.062(3) 0.097(3) 0.123(4) -0.022(3) 0.029(3) -0.003(2)
C48B 0.027(5) 0.15(2) 0.25(3) 0.083(17) -0.002(10) -0.011(8)
C18A 0.086(8) 0.118(11) 0.052(6) 0.050(7) -0.001(6) -0.012(7)
C47B 0.112(14) 0.139(15) 0.117(12) -0.059(12) 0.023(10) -0.089(12)
C49B 0.073(10) 0.073(9) 0.116(9) 0.030(7) 0.020(7) -0.030(6)
C48A 0.056(4) 0.053(4) 0.130(7) 0.004(4) -0.028(4) -0.006(3)
C47A 0.073(5) 0.038(3) 0.276(17) -0.010(5) -0.071(7) -0.009(3)
C49A 0.076(7) 0.202(15) 0.116(6) 0.066(7) -0.003(4) -0.064(8)
C19B 0.070(7) 0.072(7) 0.069(8) -0.013(5) 0.020(5) -0.033(6)
C18B 0.104(12) 0.145(14) 0.117(12) 0.097(11) 0.053(9) 0.056(11)
F32B 0.138(13) 0.088(6) 0.066(7) 0.043(5) 0.039(8) 0.033(7)
F31B 0.103(9) 0.184(16) 0.022(4) 0.018(6) -0.012(4) -0.044(10)
F33A 0.055(4) 0.141(16) 0.060(6) 0.033(10) 0.006(4) 0.003(7)
F18B 0.050(4) 0.203(13) 0.261(11) 0.168(10) -0.015(7) -0.043(6)
F17B 0.037(2) 0.052(3) 0.204(12) 0.046(5) -0.004(6) -0.003(2)
F16B 0.069(4) 0.148(9) 0.336(15) -0.110(10) -0.027(8) -0.051(5)
F27B 0.259(11) 0.044(3) 0.129(8) -0.009(3) 0.138(7) -0.035(4)
F26B 0.259(11) 0.044(3) 0.129(8) -0.009(3) 0.138(7) -0.035(4)
F25B 0.269(12) 0.072(6) 0.081(4) 0.015(4) 0.106(5) -0.021(7)
F7B 0.077(6) 0.122(12) 0.061(4) 0.024(5) -0.003(4) -0.062(7)
C37B 0.116(19) 0.036(9) 0.081(10) 0.021(8) -0.037(11) -0.026(10)
F9B 0.072(9) 0.106(9) 0.065(6) -0.003(5) -0.011(5) -0.050(7)
F8B 0.084(6) 0.067(6) 0.104(11) -0.009(7) -0.001(7) -0.039(5)
F14B 0.068(5) 0.113(7) 0.065(4) 0.026(5) -0.018(4) -0.010(4)
F13B 0.23(2) 0.078(4) 0.066(6) 0.016(4) -0.075(11) -0.009(9)
F15B 0.090(8) 0.209(13) 0.042(4) 0.007(7) -0.001(4) -0.058(9)
F12A 0.114(7) 0.052(3) 0.196(14) -0.021(6) 0.093(9) -0.028(3)
F11A 0.100(6) 0.051(3) 0.207(13) -0.020(6) -0.079(7) -0.008(4)
F10A 0.050(3) 0.043(3) 0.068(3) -0.008(3) -0.001(3) -0.0005(17)
F21B 0.089(8) 0.053(6) 0.046(4) -0.008(4) -0.022(4) -0.002(4)
F19B 0.044(5) 0.055(3) 0.048(4) 0.009(3) -0.005(2) 0.005(3)
F20B 0.069(5) 0.087(9) 0.083(11) 0.061(7) -0.012(6) -0.027(5)
C103 0.112(10) 0.220(19) 0.122(11) -0.037(12) -0.009(9) -0.023(11)

loop_
_atom_type_symbol
_atom_type_description
_atom_type_scat_dispersion_real
_atom_type_scat_dispersion_imag
_atom_type_scat_source
C C 0.0181 0.0091 'International Tables Vol C Tables 4.2.6.8 and 6.1.1.4'
H H 0.0000 0.0000 'International Tables Vol C Tables 4.2.6.8 and 6.1.1.4'
Br Br -0.6763 1.2805 'International Tables Vol C Tables 4.2.6.8 and 6.1.1.4'
F F 0.0727 0.0534 'International Tables Vol C Tables 4.2.6.8 and 6.1.1.4'
Mn Mn -0.5299 2.8052 'International Tables Vol C Tables 4.2.6.8 and 6.1.1.4'
N N 0.0311 0.0180 'International Tables Vol C Tables 4.2.6.8 and 6.1.1.4'

loop_
_exptl_crystal_face_index_h
_exptl_crystal_face_index_k
_exptl_crystal_face_index_l
_exptl_crystal_face_perp_dist
-2.00 -1.00 -1.00 0.0660
-2.00 -1.00 0.00 0.0710
-2.00 0.00 1.00 0.0470
-1.00 2.00 1.00 0.0750
-1.00 0.00 -1.00 0.0730
-1.00 2.00 0.00 0.0820
-1.00 -2.00 1.00 0.1150
-1.00 0.00 0.00 0.0570
-1.00 0.00 1.00 0.0480
-1.00 0.00 2.00 0.0520
-1.00 -1.00 -2.00 0.0610
0.00 2.00 1.00 0.0720
0.00 -2.00 -1.00 0.1050
0.00 1.00 0.00 0.0740
0.00 2.00 -1.00 0.0880
0.00 -1.00 2.00 0.1030
0.00 1.00 -2.00 0.1040
0.00 0.00 -1.00 0.0830
0.00 0.00 1.00 0.0640
0.00 -1.00 -2.00 0.0560
0.00 1.00 2.00 0.0670
1.00 -2.00 -1.00 0.1020
1.00 0.00 1.00 0.0580
1.00 2.00 -1.00 0.0820
1.00 0.00 0.00 0.0410
1.00 1.00 -2.00 0.0810
1.00 0.00 -1.00 0.0460
1.00 0.00 -2.00 0.0640
1.00 1.00 2.00 0.0660
2.00 1.00 1.00 0.0630
2.00 0.00 1.00 0.0480
2.00 0.00 -1.00 0.0390

loop_
_geom_angle_atom_site_label_1
_geom_angle_atom_site_label_2
_geom_angle_atom_site_label_3
_geom_angle
_geom_angle_site_symmetry_1
_geom_angle_site_symmetry_3
_geom_angle_publ_flag
C3 Mn1 Br1 84.78(7) . . ?
C3 Mn1 C5 92.57(10) . . ?
C3 Mn1 C4 90.33(10) . . ?
C2 Mn1 Br1 177.66(7) . . ?
C2 Mn1 C3 93.85(10) . . ?
C2 Mn1 C1 95.62(10) . . ?
C2 Mn1 C5 96.10(10) . . ?
C2 Mn1 C4 92.31(11) . . ?
C1 Mn1 Br1 85.73(7) . . ?
C1 Mn1 C3 170.51(10) . . ?
C1 Mn1 C5 86.92(10) . . ?
C1 Mn1 C4 88.80(10) . . ?
C5 Mn1 Br1 85.86(8) . . ?
C4 Mn1 Br1 85.81(8) . . ?
C4 Mn1 C5 170.90(11) . . ?
C1 N1 C11 174.2(2) . . ?
C3 N3 C71 166.6(2) . . ?
C2 N2 C41 165.2(3) . . ?
C5 N5 C10 165.9(3) . . ?
C4 N4 C40 161.9(3) . . ?
N3 C71 C72 119.1(2) . . ?
N3 C71 C76 119.3(2) . . ?
C76 C71 C72 121.5(2) . . ?
N3 C3 Mn1 177.2(2) . . ?
N2 C2 Mn1 177.4(2) . . ?
C36 C35 C38 120.1(2) . . ?
C34 C35 C38 118.7(2) . . ?
C34 C35 C36 121.1(2) . . ?
F4 C38 F6 105.7(2) . . ?
F4 C38 F5 107.8(2) . . ?
F4 C38 C35 113.2(2) . . ?
F6 C38 C35 110.7(2) . . ?
F5 C38 F6 106.5(2) . . ?
F5 C38 C35 112.5(2) . . ?
C35 C36 H36 119.9 . . ?
C35 C36 C31 120.1(2) . . ?
C31 C36 H36 119.9 . . ?
N1 C1 Mn1 176.8(2) . . ?
C71 C72 C81 121.8(2) . . ?
C73 C72 C71 118.4(2) . . ?
C73 C72 C81 119.8(2) . . ?
C11 C16 C31 122.5(2) . . ?
C11 C16 C15 119.5(2) . . ?
C15 C16 C31 118.0(2) . . ?
N1 C11 C16 119.3(2) . . ?
N1 C11 C12 119.4(2) . . ?
C16 C11 C12 121.2(2) . . ?
C36 C31 C16 121.8(2) . . ?
C32 C31 C36 119.0(2) . . ?
C32 C31 C16 119.1(2) . . ?
C41 C46 C51 123.6(2) . . ?
C45 C46 C51 117.0(2) . . ?
C45 C46 C41 119.4(2) . . ?
C51 C52 H52 119.9 . . ?
C51 C52 C53 120.2(2) . . ?
C53 C52 H52 119.9 . . ?
C52 C51 C46 123.5(2) . . ?
C52 C51 C56 119.2(2) . . ?
C56 C51 C46 117.2(2) . . ?
C22 C21 C12 118.6(2) . . ?
C26 C21 C12 123.0(2) . . ?
C26 C21 C22 118.4(3) . . ?
N2 C41 C46 119.6(2) . . ?
N2 C41 C42 119.9(2) . . ?
C46 C41 C42 120.5(2) . . ?
C12 C13 H13 120.3 . . ?
C14 C13 H13 120.3 . . ?
C14 C13 C12 119.5(2) . . ?
C72 C73 H73 120.3 . . ?
C74 C73 C72 119.4(2) . . ?
C74 C73 H73 120.3 . . ?
C86 C81 C72 119.8(2) . . ?
C82 C81 C72 120.9(2) . . ?
C82 C81 C86 119.2(3) . . ?
N5 C5 Mn1 173.2(2) . . ?
C92 C91 C76 120.5(3) . . ?
C96 C91 C76 119.9(2) . . ?
C96 C91 C92 119.5(3) . . ?
C71 C76 C91 121.4(2) . . ?
C71 C76 C75 118.7(2) . . ?
C75 C76 C91 119.8(2) . . ?
F3 C74 C73 118.4(2) . . ?
F3 C74 C75 118.4(2) . . ?
C73 C74 C75 123.1(2) . . ?
C11 C12 C21 123.2(2) . . ?
C13 C12 C11 118.2(2) . . ?
C13 C12 C21 118.4(2) . . ?
F1 C14 C13 118.1(2) . . ?
F1 C14 C15 118.8(3) . . ?
C15 C14 C13 123.1(2) . . ?
C16 C15 H15 120.7 . . ?
C14 C15 C16 118.5(2) . . ?
C14 C15 H15 120.7 . . ?
C21 C22 H22 119.5 . . ?
C23 C22 C21 121.0(3) . . ?
C23 C22 H22 119.5 . . ?
N4 C4 Mn1 177.0(3) . . ?
F21A C57 F20A 103.2(12) . . ?
F21A C57 C53 112.6(7) . . ?
F19A C57 F21A 107.2(15) . . ?
F19A C57 F20A 106.8(12) . . ?
F19A C57 C53 115.3(9) . . ?
F20A C57 C53 111.0(10) . . ?
F21B C57 C53 115.5(8) . . ?
F21B C57 F19B 104.0(10) . . ?
F21B C57 F20B 110.9(13) . . ?
F19B C57 C53 109.8(6) . . ?
F20B C57 C53 114.0(10) . . ?
F20B C57 F19B 101.1(14) . . ?
C63 C62 H62 120.0 . . ?
C63 C62 C61 120.0(3) . . ?
C61 C62 H62 120.0 . . ?
C52 C53 C57 120.1(2) . . ?
C54 C53 C52 120.5(2) . . ?
C54 C53 C57 119.4(2) . . ?
C76 C75 H75 120.6 . . ?
C74 C75 C76 118.8(2) . . ?
C74 C75 H75 120.6 . . ?
C53 C54 H54 120.5 . . ?
C55 C54 C53 119.1(2) . . ?
C55 C54 H54 120.5 . . ?
C21 C26 H26 120.1 . . ?
C25 C26 C21 119.8(3) . . ?
C25 C26 H26 120.1 . . ?
C35 C34 H34 120.7 . . ?
C35 C34 C33 118.6(3) . . ?
C33 C34 H34 120.7 . . ?
C91 C92 H92 120.4 . . ?
C91 C92 C93 119.1(3) . . ?
C93 C92 H92 120.4 . . ?
C91 C96 H96 119.8 . . ?
C91 C96 C95 120.5(3) . . ?
C95 C96 H96 119.8 . . ?
C81 C86 H86 120.3 . . ?
C85 C86 C81 119.5(3) . . ?
C85 C86 H86 120.3 . . ?
C81 C82 H82 119.8 . . ?
C83 C82 C81 120.5(3) . . ?
C83 C82 H82 119.8 . . ?
C62 C63 C67 119.6(2) . . ?
C62 C63 C64 121.4(3) . . ?
C64 C63 C67 119.0(3) . . ?
C41 C42 C61 123.4(2) . . ?
C43 C42 C41 118.5(3) . . ?
C43 C42 C61 118.0(2) . . ?
C51 C56 H56 120.0 . . ?
C51 C56 C55 120.0(3) . . ?
C55 C56 H56 120.0 . . ?
C62 C61 C42 123.2(3) . . ?
C62 C61 C66 118.2(3) . . ?
C66 C61 C42 118.6(3) . . ?
C96 C95 C98 120.8(3) . . ?
C94 C95 C96 120.1(3) . . ?
C94 C95 C98 119.1(3) . . ?
C26 C25 C28 118.4(3) . . ?
C24 C25 C26 121.4(3) . . ?
C24 C25 C28 120.2(3) . . ?
C82 C83 C84 121.1(3) . . ?
C82 C83 C87 117.4(3) . . ?
C84 C83 C87 121.5(3) . . ?
N5 C10 C17 107.4(3) . . ?
N5 C10 C18A 100.8(8) . . ?
N5 C10 C19B 105.8(7) . . ?
N5 C10 C18B 110.9(6) . . ?
C19A C10 N5 113.1(10) . . ?
C19A C10 C17 117.3(12) . . ?
C19A C10 C18A 114.1(11) . . ?
C17 C10 C18A 102.4(9) . . ?
C17 C10 C19B 105.1(8) . . ?
C18B C10 C17 120.8(14) . . ?
C18B C10 C19B 105.7(13) . . ?
C25 C24 H24 120.6 . . ?
C23 C24 C25 118.7(3) . . ?
C23 C24 H24 120.6 . . ?
C54 C55 C56 120.9(2) . . ?
C54 C55 C58 120.2(3) . . ?
C56 C55 C58 118.9(3) . . ?
C42 C43 H43 120.3 . . ?
C44 C43 C42 119.5(3) . . ?
C44 C43 H43 120.3 . . ?
C95 C94 H94 120.3 . . ?
C93 C94 C95 119.3(3) . . ?
C93 C94 H94 120.3 . . ?
C86 C85 C84 121.4(3) . . ?
C86 C85 C88 117.1(3) . . ?
C84 C85 C88 121.5(3) . . ?
C83 C84 C85 118.3(3) . . ?
C83 C84 H84 120.9 . . ?
C85 C84 H84 120.9 . . ?
F23 C67 F22 105.8(2) . . ?
F23 C67 C63 112.4(2) . . ?
F22 C67 C63 112.6(3) . . ?
F24 C67 F23 107.8(3) . . ?
F24 C67 F22 105.0(3) . . ?
F24 C67 C63 112.6(2) . . ?
C46 C45 H45 120.3 . . ?
C44 C45 C46 119.5(3) . . ?
C44 C45 H45 120.3 . . ?
C63 C64 H64 120.6 . . ?
C65 C64 C63 118.9(3) . . ?
C65 C64 H64 120.6 . . ?
C22 C23 C24 120.7(3) . . ?
C22 C23 C27 118.8(3) . . ?
C24 C23 C27 120.4(3) . . ?
C31 C32 H32 119.9 . . ?
C33 C32 C31 120.1(3) . . ?
C33 C32 H32 119.9 . . ?
F28 C98 F30 105.0(3) . . ?
F28 C98 C95 113.7(3) . . ?
F30 C98 C95 112.1(3) . . ?
F29 C98 F28 106.7(4) . . ?
F29 C98 F30 105.8(4) . . ?
F29 C98 C95 113.0(3) . . ?
C92 C93 C97 120.2(4) . . ?
C94 C93 C92 121.5(3) . . ?
C94 C93 C97 118.2(3) . . ?
F35 C87 F36 106.8(3) . . ?
F35 C87 F34 108.1(3) . . ?
F35 C87 C83 112.1(2) . . ?
F36 C87 C83 110.3(2) . . ?
F34 C87 F36 107.0(3) . . ?
F34 C87 C83 112.2(3) . . ?
C34 C33 C37A 122.2(5) . . ?
C34 C33 C37B 111.3(10) . . ?
C32 C33 C34 121.0(3) . . ?
C32 C33 C37A 116.3(5) . . ?
C32 C33 C37B 126.4(10) . . ?
F38 C88 F7 107.6(3) . . ?
F38 C88 C85 112.8(3) . . ?
F7 C88 C85 112.0(3) . . ?
F37 C88 F38 107.1(3) . . ?
F37 C88 F7 104.9(3) . . ?
F37 C88 C85 111.8(3) . . ?
N4 C40 C48B 100.8(10) . . ?
N4 C40 C47B 102.9(5) . . ?
N4 C40 C49B 113.5(7) . . ?
N4 C40 C48A 112.1(5) . . ?
N4 C40 C47A 105.9(4) . . ?
N4 C40 C49A 105.8(5) . . ?
C48B C40 C47B 108.7(16) . . ?
C49B C40 C48B 116.3(12) . . ?
C49B C40 C47B 113.2(12) . . ?
C48A C40 C49A 107.6(7) . . ?
C47A C40 C48A 114.4(6) . . ?
C47A C40 C49A 110.7(8) . . ?
F2 C44 C43 118.9(3) . . ?
F2 C44 C45 118.5(3) . . ?
C45 C44 C43 122.6(3) . . ?
C64 C65 C66 120.4(3) . . ?
C64 C65 C68 119.8(3) . . ?
C66 C65 C68 119.8(3) . . ?
C61 C66 H66 119.5 . . ?
C65 C66 C61 121.0(3) . . ?
C65 C66 H66 119.5 . . ?
F33B C97 C93 111.3(6) . . ?
F33B C97 F15 100.8(6) . . ?
F31A C97 F33B 107.7(8) . . ?
F31A C97 C93 118.3(7) . . ?
F31A C97 F15 104.4(6) . . ?
F15 C97 C93 112.7(4) . . ?
F32B C97 C93 111.3(6) . . ?
F32B C97 F31B 102.3(9) . . ?
F31B C97 C93 107.0(8) . . ?
F33A C97 C93 117.0(10) . . ?
F33A C97 F32B 107.6(11) . . ?
F33A C97 F31B 110.7(13) . . ?
F18A C58 C55 116.5(4) . . ?
F18A C58 F17A 106.0(5) . . ?
F18A C58 F16A 111.4(6) . . ?
F17A C58 C55 110.5(4) . . ?
F16A C58 C55 113.4(4) . . ?
F16A C58 F17A 97.0(7) . . ?
F18B C58 C55 110.6(5) . . ?
F17B C58 C55 118.1(4) . . ?
F17B C58 F18B 106.5(8) . . ?
F17B C58 F16B 112.8(8) . . ?
F16B C58 C55 108.1(5) . . ?
F16B C58 F18B 99.2(10) . . ?
F10B C28 F11B 106.0(15) . . ?
F10B C28 C25 117.3(13) . . ?
F10B C28 F12B 114.2(16) . . ?
F11B C28 C25 103.8(9) . . ?
F12B C28 F11B 98.7(11) . . ?
F12B C28 C25 113.9(9) . . ?
F12A C28 C25 110.4(5) . . ?
F11A C28 C25 117.2(10) . . ?
F11A C28 F12A 108.0(8) . . ?
F11A C28 F10A 107.8(8) . . ?
F10A C28 C25 112.5(5) . . ?
F10A C28 F12A 99.5(11) . . ?
F14A C27 F13A 101.4(12) . . ?
F14A C27 C23 109.0(9) . . ?
F15A C27 F14A 108.8(16) . . ?
F15A C27 F13A 110.0(18) . . ?
F15A C27 C23 114.8(11) . . ?
F13A C27 C23 112.0(7) . . ?
F14B C27 C23 113.9(6) . . ?
F14B C27 F15B 105.1(8) . . ?
F13B C27 C23 113.5(6) . . ?
F13B C27 F14B 113.5(15) . . ?
F13B C27 F15B 102.6(19) . . ?
F15B C27 C23 107.1(9) . . ?
F9A C37A C33 105.5(12) . . ?
F8A C37A F9A 107.8(11) . . ?
F8A C37A C33 111.9(10) . . ?
F7A C37A F9A 113.0(13) . . ?
F7A C37A F8A 105.3(10) . . ?
F7A C37A C33 113.3(8) . . ?
C10 C19A H19A 109.5 . . ?
C10 C19A H19B 109.5 . . ?
C10 C19A H19C 109.5 . . ?
H19A C19A H19B 109.5 . . ?
H19A C19A H19C 109.5 . . ?
H19B C19A H19C 109.5 . . ?
C10 C17 H17A 109.5 . . ?
C10 C17 H17B 109.5 . . ?
C10 C17 H17C 109.5 . . ?
H17A C17 H17B 109.5 . . ?
H17A C17 H17C 109.5 . . ?
H17B C17 H17C 109.5 . . ?
F27A C68 C65 111.9(4) . . ?
F27A C68 F26A 89.6(5) . . ?
F26A C68 C65 110.4(4) . . ?
F25A C68 F27A 122.2(7) . . ?
F25A C68 C65 115.3(6) . . ?
F25A C68 F26A 103.0(6) . . ?
F27B C68 C65 116.4(6) . . ?
F27B C68 F26B 126.5(8) . . ?
F27B C68 F25B 63.3(13) . . ?
F26B C68 C65 109.5(7) . . ?
F26B C68 F25B 81.9(9) . . ?
F25B C68 C65 102.3(5) . . ?
C101 C102 H102 120.0 . . ?
C101 C102 C100 120.0(5) . 2_755 ?
C101 C102 C103 109.8(9) . . ?
C100 C102 H102 120.0 2_755 . ?
C100 C102 C103 130.1(10) 2_755 . ?
C102 C101 H101 120.3 . . ?
C102 C101 C100 119.5(6) . . ?
C100 C101 H101 120.3 . . ?
C102 C100 H100 119.8 2_755 . ?
C101 C100 C102 120.5(5) . 2_755 ?
C101 C100 H100 119.8 . . ?
C40 C48B H48A 109.5 . . ?
C40 C48B H48B 109.5 . . ?
C40 C48B H48C 109.5 . . ?
H48A C48B H48B 109.5 . . ?
H48A C48B H48C 109.5 . . ?
H48B C48B H48C 109.5 . . ?
C10 C18A H18A 109.5 . . ?
C10 C18A H18B 109.5 . . ?
C10 C18A H18C 109.5 . . ?
H18A C18A H18B 109.5 . . ?
H18A C18A H18C 109.5 . . ?
H18B C18A H18C 109.5 . . ?
C40 C47B H47A 109.5 . . ?
C40 C47B H47B 109.5 . . ?
C40 C47B H47C 109.5 . . ?
H47A C47B H47B 109.5 . . ?
H47A C47B H47C 109.5 . . ?
H47B C47B H47C 109.5 . . ?
C40 C49B H49A 109.5 . . ?
C40 C49B H49B 109.5 . . ?
C40 C49B H49C 109.5 . . ?
H49A C49B H49B 109.5 . . ?
H49A C49B H49C 109.5 . . ?
H49B C49B H49C 109.5 . . ?
C40 C48A H48D 109.5 . . ?
C40 C48A H48E 109.5 . . ?
C40 C48A H48F 109.5 . . ?
H48D C48A H48E 109.5 . . ?
H48D C48A H48F 109.5 . . ?
H48E C48A H48F 109.5 . . ?
C40 C47A H47D 109.5 . . ?
C40 C47A H47E 109.5 . . ?
C40 C47A H47F 109.5 . . ?
H47D C47A H47E 109.5 . . ?
H47D C47A H47F 109.5 . . ?
H47E C47A H47F 109.5 . . ?
C40 C49A H49D 109.5 . . ?
C40 C49A H49E 109.5 . . ?
C40 C49A H49F 109.5 . . ?
H49D C49A H49E 109.5 . . ?
H49D C49A H49F 109.5 . . ?
H49E C49A H49F 109.5 . . ?
C10 C19B H19D 109.5 . . ?
C10 C19B H19E 109.5 . . ?
C10 C19B H19F 109.5 . . ?
H19D C19B H19E 109.5 . . ?
H19D C19B H19F 109.5 . . ?
H19E C19B H19F 109.5 . . ?
C10 C18B H18D 109.5 . . ?
C10 C18B H18E 109.5 . . ?
C10 C18B H18F 109.5 . . ?
H18D C18B H18E 109.5 . . ?
H18D C18B H18F 109.5 . . ?
H18E C18B H18F 109.5 . . ?
C68 F27B F25B 65.8(10) . . ?
F27B F25B C68 51.0(6) . . ?
F7B C37B C33 113(2) . . ?
F9B C37B C33 129(2) . . ?
F9B C37B F7B 106(3) . . ?
F9B C37B F8B 98(2) . . ?
F8B C37B C33 105(2) . . ?
F8B C37B F7B 100.9(17) . . ?
C102 C103 H10A 109.5 . . ?
C102 C103 H10B 109.5 . . ?
C102 C103 H10C 109.5 . . ?
H10A C103 H10B 109.5 . . ?
H10A C103 H10C 109.5 . . ?
H10B C103 H10C 109.5 . . ?

loop_
_geom_bond_atom_site_label_1
_geom_bond_atom_site_label_2
_geom_bond_distance
_geom_bond_site_symmetry_2
_geom_bond_publ_flag
Br1 Mn1 2.5324(4) . ?
Mn1 C3 1.898(2) . ?
Mn1 C2 1.806(2) . ?
Mn1 C1 1.893(2) . ?
Mn1 C5 1.924(3) . ?
Mn1 C4 1.906(3) . ?
F4 C38 1.330(3) . ?
F3 C74 1.357(3) . ?
F6 C38 1.348(3) . ?
F1 C14 1.357(3) . ?
F5 C38 1.332(3) . ?
F21A C57 1.336(14) . ?
F23 C67 1.334(3) . ?
F35 C87 1.309(4) . ?
F36 C87 1.345(4) . ?
F19A C57 1.26(2) . ?
F22 C67 1.339(4) . ?
F24 C67 1.329(4) . ?
N1 C1 1.170(3) . ?
N1 C11 1.386(3) . ?
F38 C88 1.330(4) . ?
N3 C71 1.392(3) . ?
N3 C3 1.166(3) . ?
F10B C28 1.13(3) . ?
F7 C88 1.335(4) . ?
N2 C2 1.180(3) . ?
N2 C41 1.378(3) . ?
F34 C87 1.338(4) . ?
F2 C44 1.355(4) . ?
F37 C88 1.329(5) . ?
F20A C57 1.37(2) . ?
F28 C98 1.326(4) . ?
N5 C5 1.161(3) . ?
N5 C10 1.449(3) . ?
F30 C98 1.330(4) . ?
F33B C97 1.326(7) . ?
N4 C4 1.162(4) . ?
N4 C40 1.441(4) . ?
C71 C72 1.405(3) . ?
C71 C76 1.398(3) . ?
F9A C37A 1.38(2) . ?
C35 C38 1.506(3) . ?
C35 C36 1.384(4) . ?
C35 C34 1.377(4) . ?
C36 H36 0.9500 . ?
C36 C31 1.389(3) . ?
C72 C73 1.397(3) . ?
C72 C81 1.471(4) . ?
C16 C11 1.397(4) . ?
C16 C31 1.493(4) . ?
C16 C15 1.397(3) . ?
F14A C27 1.294(15) . ?
C11 C12 1.410(3) . ?
C31 C32 1.387(4) . ?
C46 C51 1.495(3) . ?
C46 C41 1.403(4) . ?
C46 C45 1.390(4) . ?
C52 H52 0.9500 . ?
C52 C51 1.385(4) . ?
C52 C53 1.397(3) . ?
C51 C56 1.390(4) . ?
C21 C12 1.478(4) . ?
C21 C22 1.399(4) . ?
C21 C26 1.394(4) . ?
C41 C42 1.419(3) . ?
C13 H13 0.9500 . ?
C13 C12 1.396(3) . ?
C13 C14 1.377(4) . ?
F11B C28 1.425(15) . ?
C73 H73 0.9500 . ?
C73 C74 1.363(4) . ?
C81 C86 1.398(4) . ?
C81 C82 1.396(4) . ?
C91 C76 1.488(4) . ?
C91 C92 1.394(4) . ?
C91 C96 1.381(4) . ?
F8A C37A 1.364(16) . ?
C76 C75 1.398(3) . ?
C74 C75 1.380(4) . ?
C14 C15 1.373(4) . ?
C15 H15 0.9500 . ?
C22 H22 0.9500 . ?
C22 C23 1.379(4) . ?
C57 C53 1.491(4) . ?
C57 F21B 1.301(15) . ?
C57 F19B 1.407(13) . ?
C57 F20B 1.31(2) . ?
C62 H62 0.9500 . ?
C62 C63 1.383(4) . ?
C62 C61 1.386(4) . ?
C53 C54 1.386(4) . ?
F18A C58 1.223(6) . ?
C75 H75 0.9500 . ?
C54 H54 0.9500 . ?
C54 C55 1.378(4) . ?
F31A C97 1.276(8) . ?
F29 C98 1.325(5) . ?
C26 H26 0.9500 . ?
C26 C25 1.393(4) . ?
C34 H34 0.9500 . ?
C34 C33 1.384(4) . ?
C92 H92 0.9500 . ?
C92 C93 1.396(5) . ?
C96 H96 0.9500 . ?
C96 C95 1.395(4) . ?
C86 H86 0.9500 . ?
C86 C85 1.385(4) . ?
F15A C27 1.22(2) . ?
C82 H82 0.9500 . ?
C82 C83 1.381(4) . ?
C63 C67 1.499(4) . ?
C63 C64 1.387(4) . ?
C42 C61 1.490(4) . ?
C42 C43 1.396(4) . ?
C56 H56 0.9500 . ?
C56 C55 1.394(4) . ?
C61 C66 1.402(4) . ?
F13A C27 1.375(15) . ?
C95 C94 1.387(5) . ?
C95 C98 1.486(5) . ?
F27A C68 1.288(7) . ?
C25 C24 1.382(5) . ?
C25 C28 1.498(5) . ?
C83 C84 1.383(4) . ?
C83 C87 1.520(4) . ?
C10 C19A 1.37(2) . ?
C10 C17 1.517(5) . ?
C10 C18A 1.606(17) . ?
C10 C19B 1.636(17) . ?
C10 C18B 1.498(13) . ?
C24 H24 0.9500 . ?
C24 C23 1.381(5) . ?
F12B C28 1.25(2) . ?
C55 C58 1.495(4) . ?
C43 H43 0.9500 . ?
C43 C44 1.379(5) . ?
C94 H94 0.9500 . ?
C94 C93 1.366(5) . ?
C85 C84 1.400(4) . ?
C85 C88 1.496(4) . ?
F7A C37A 1.288(14) . ?
C84 H84 0.9500 . ?
C45 H45 0.9500 . ?
C45 C44 1.370(4) . ?
C64 H64 0.9500 . ?
C64 C65 1.370(5) . ?
C23 C27 1.517(5) . ?
C32 H32 0.9500 . ?
C32 C33 1.383(4) . ?
C93 C97 1.492(5) . ?
C33 C37A 1.529(11) . ?
C33 C37B 1.53(3) . ?
F15 C97 1.372(9) . ?
C40 C48B 1.511(12) . ?
C40 C47B 1.562(11) . ?
C40 C49B 1.476(11) . ?
C40 C48A 1.498(8) . ?
C40 C47A 1.497(8) . ?
C40 C49A 1.561(10) . ?
C65 C66 1.384(5) . ?
C65 C68 1.524(5) . ?
C66 H66 0.9500 . ?
C97 F32B 1.308(11) . ?
C97 F31B 1.375(11) . ?
C97 F33A 1.297(12) . ?
C58 F17A 1.375(7) . ?
C58 F16A 1.368(6) . ?
C58 F18B 1.358(8) . ?
C58 F17B 1.178(6) . ?
C58 F16B 1.357(9) . ?
C28 F12A 1.410(16) . ?
C28 F11A 1.282(15) . ?
C28 F10A 1.390(11) . ?
F26A C68 1.402(6) . ?
C27 F14B 1.342(13) . ?
C27 F13B 1.274(13) . ?
C27 F15B 1.39(2) . ?
F25A C68 1.220(8) . ?
C19A H19A 0.9800 . ?
C19A H19B 0.9800 . ?
C19A H19C 0.9800 . ?
C17 H17A 0.9800 . ?
C17 H17B 0.9800 . ?
C17 H17C 0.9800 . ?
C68 F27B 1.276(10) . ?
C68 F26B 1.310(10) . ?
C68 F25B 1.499(11) . ?
C102 H102 0.9500 . ?
C102 C101 1.363(8) . ?
C102 C100 1.386(8) 2_755 ?
C102 C103 1.540(15) . ?
C101 H101 0.9500 . ?
C101 C100 1.372(8) . ?
C100 H100 0.9500 . ?
C48B H48A 0.9800 . ?
C48B H48B 0.9800 . ?
C48B H48C 0.9800 . ?
C18A H18A 0.9800 . ?
C18A H18B 0.9800 . ?
C18A H18C 0.9800 . ?
C47B H47A 0.9800 . ?
C47B H47B 0.9800 . ?
C47B H47C 0.9800 . ?
C49B H49A 0.9800 . ?
C49B H49B 0.9800 . ?
C49B H49C 0.9800 . ?
C48A H48D 0.9800 . ?
C48A H48E 0.9800 . ?
C48A H48F 0.9800 . ?
C47A H47D 0.9800 . ?
C47A H47E 0.9800 . ?
C47A H47F 0.9800 . ?
C49A H49D 0.9800 . ?
C49A H49E 0.9800 . ?
C49A H49F 0.9800 . ?
C19B H19D 0.9800 . ?
C19B H19E 0.9800 . ?
C19B H19F 0.9800 . ?
C18B H18D 0.9800 . ?
C18B H18E 0.9800 . ?
C18B H18F 0.9800 . ?
F27B F25B 1.47(3) . ?
F7B C37B 1.39(3) . ?
C37B F9B 1.19(4) . ?
C37B F8B 1.31(2) . ?
C103 H10A 0.9800 . ?
C103 H10B 0.9800 . ?
C103 H10C 0.9800 . ?

loop_
_geom_torsion_atom_site_label_1
_geom_torsion_atom_site_label_2
_geom_torsion_atom_site_label_3
_geom_torsion_atom_site_label_4
_geom_torsion
_geom_torsion_site_symmetry_1
_geom_torsion_site_symmetry_2
_geom_torsion_site_symmetry_3
_geom_torsion_site_symmetry_4
_geom_torsion_publ_flag
F3 C74 C75 C76 -179.9(2) . . . . ?
F1 C14 C15 C16 -178.2(2) . . . . ?
F21A C57 C53 C52 46.3(9) . . . . ?
F21A C57 C53 C54 -135.9(9) . . . . ?
F19A C57 C53 C52 -77(2) . . . . ?
F19A C57 C53 C54 101(2) . . . . ?
N1 C11 C12 C21 0.7(3) . . . . ?
N1 C11 C12 C13 -175.2(2) . . . . ?
N3 C71 C72 C73 -172.2(2) . . . . ?
N3 C71 C72 C81 7.5(3) . . . . ?
N3 C71 C76 C91 -8.9(3) . . . . ?
N3 C71 C76 C75 172.3(2) . . . . ?
N2 C41 C42 C61 -1.2(5) . . . . ?
N2 C41 C42 C43 176.8(3) . . . . ?
F20A C57 C53 C52 161.4(16) . . . . ?
F20A C57 C53 C54 -20.8(17) . . . . ?
C71 C72 C73 C74 -1.1(3) . . . . ?
C71 C72 C81 C86 51.4(3) . . . . ?
C71 C72 C81 C82 -130.9(3) . . . . ?
C71 C76 C75 C74 1.0(3) . . . . ?
C3 N3 C71 C72 101.3(10) . . . . ?
C3 N3 C71 C76 -74.7(11) . . . . ?
C2 N2 C41 C46 68.7(10) . . . . ?
C2 N2 C41 C42 -110.6(9) . . . . ?
C35 C36 C31 C16 -176.0(2) . . . . ?
C35 C36 C31 C32 0.5(4) . . . . ?
C35 C34 C33 C32 0.0(5) . . . . ?
C35 C34 C33 C37A 171.9(9) . . . . ?
C35 C34 C33 C37B -168.1(12) . . . . ?
C38 C35 C36 C31 175.3(2) . . . . ?
C38 C35 C34 C33 -175.6(3) . . . . ?
C36 C35 C38 F4 23.9(3) . . . . ?
C36 C35 C38 F6 -94.5(3) . . . . ?
C36 C35 C38 F5 146.5(2) . . . . ?
C36 C35 C34 C33 1.4(4) . . . . ?
C36 C31 C32 C33 0.9(5) . . . . ?
C72 C71 C76 C91 175.1(2) . . . . ?
C72 C71 C76 C75 -3.6(3) . . . . ?
C72 C73 C74 F3 180.0(2) . . . . ?
C72 C73 C74 C75 -1.5(4) . . . . ?
C72 C81 C86 C85 177.0(3) . . . . ?
C72 C81 C82 C83 -178.7(2) . . . . ?
C16 C11 C12 C21 177.0(2) . . . . ?
C16 C11 C12 C13 1.1(3) . . . . ?
C16 C31 C32 C33 177.5(3) . . . . ?
C11 C16 C31 C36 -68.2(3) . . . . ?
C11 C16 C31 C32 115.3(3) . . . . ?
C11 C16 C15 C14 0.5(3) . . . . ?
C31 C16 C11 N1 -4.1(3) . . . . ?
C31 C16 C11 C12 179.7(2) . . . . ?
C31 C16 C15 C14 179.1(2) . . . . ?
C31 C32 C33 C34 -1.1(5) . . . . ?
C31 C32 C33 C37A -173.5(8) . . . . ?
C31 C32 C33 C37B 165.0(14) . . . . ?
C46 C51 C56 C55 177.8(3) . . . . ?
C46 C41 C42 C61 179.4(3) . . . . ?
C46 C41 C42 C43 -2.5(5) . . . . ?
C46 C45 C44 F2 176.3(3) . . . . ?
C46 C45 C44 C43 -3.6(6) . . . . ?
C52 C51 C56 C55 1.1(4) . . . . ?
C52 C53 C54 C55 1.4(4) . . . . ?
C51 C46 C41 N2 2.8(4) . . . . ?
C51 C46 C41 C42 -177.8(3) . . . . ?
C51 C46 C45 C44 -179.1(3) . . . . ?
C51 C52 C53 C57 174.4(2) . . . . ?
C51 C52 C53 C54 -3.4(4) . . . . ?
C51 C56 C55 C54 -3.1(5) . . . . ?
C51 C56 C55 C58 174.8(3) . . . . ?
C21 C22 C23 C24 0.0(5) . . . . ?
C21 C22 C23 C27 -178.6(3) . . . . ?
C21 C26 C25 C24 0.0(4) . . . . ?
C21 C26 C25 C28 -177.7(3) . . . . ?
C41 C46 C51 C52 -56.0(4) . . . . ?
C41 C46 C51 C56 127.6(3) . . . . ?
C41 C46 C45 C44 1.8(5) . . . . ?
C41 C42 C61 C62 -42.6(5) . . . . ?
C41 C42 C61 C66 138.9(3) . . . . ?
C41 C42 C43 C44 0.9(5) . . . . ?
C13 C14 C15 C16 1.5(4) . . . . ?
C73 C72 C81 C86 -128.8(3) . . . . ?
C73 C72 C81 C82 48.9(4) . . . . ?
C73 C74 C75 C76 1.6(4) . . . . ?
C81 C72 C73 C74 179.1(2) . . . . ?
C81 C86 C85 C84 1.5(4) . . . . ?
C81 C86 C85 C88 -178.0(3) . . . . ?
C81 C82 C83 C84 2.1(4) . . . . ?
C81 C82 C83 C87 -179.1(2) . . . . ?
C5 N5 C10 C19A 169.4(17) . . . . ?
C5 N5 C10 C17 38.5(12) . . . . ?
C5 N5 C10 C18A -68.3(14) . . . . ?
C5 N5 C10 C19B 150.4(13) . . . . ?
C5 N5 C10 C18B -95(2) . . . . ?
C91 C76 C75 C74 -177.8(2) . . . . ?
C91 C92 C93 C94 -0.7(4) . . . . ?
C91 C92 C93 C97 178.0(3) . . . . ?
C91 C96 C95 C94 -0.5(4) . . . . ?
C91 C96 C95 C98 178.8(3) . . . . ?
C76 C71 C72 C73 3.7(3) . . . . ?
C76 C71 C72 C81 -176.5(2) . . . . ?
C76 C91 C92 C93 178.3(2) . . . . ?
C76 C91 C96 C95 -177.8(2) . . . . ?
C12 C21 C22 C23 -179.6(2) . . . . ?
C12 C21 C26 C25 179.6(2) . . . . ?
C12 C13 C14 F1 177.5(2) . . . . ?
C12 C13 C14 C15 -2.1(4) . . . . ?
C14 C13 C12 C11 0.8(3) . . . . ?
C14 C13 C12 C21 -175.3(2) . . . . ?
C15 C16 C11 N1 174.5(2) . . . . ?
C15 C16 C11 C12 -1.8(3) . . . . ?
C15 C16 C31 C36 113.2(3) . . . . ?
C15 C16 C31 C32 -63.3(3) . . . . ?
C22 C21 C12 C11 -131.8(3) . . . . ?
C22 C21 C12 C13 44.1(3) . . . . ?
C22 C21 C26 C25 0.9(4) . . . . ?
C22 C23 C27 F14A -160.5(14) . . . . ?
C22 C23 C27 F15A 77(3) . . . . ?
C22 C23 C27 F13A -49.2(11) . . . . ?
C22 C23 C27 F14B -147.8(9) . . . . ?
C22 C23 C27 F13B -16(3) . . . . ?
C22 C23 C27 F15B 96.5(9) . . . . ?
C4 N4 C40 C48B 71.1(19) . . . . ?
C4 N4 C40 C47B -41.2(16) . . . . ?
C4 N4 C40 C49B -163.9(12) . . . . ?
C4 N4 C40 C48A 40.9(12) . . . . ?
C4 N4 C40 C47A -84.5(12) . . . . ?
C4 N4 C40 C49A 157.9(11) . . . . ?
C57 C53 C54 C55 -176.4(3) . . . . ?
C62 C63 C67 F23 43.8(4) . . . . ?
C62 C63 C67 F22 -75.7(3) . . . . ?
C62 C63 C67 F24 165.8(3) . . . . ?
C62 C63 C64 C65 1.9(5) . . . . ?
C62 C61 C66 C65 1.3(6) . . . . ?
C53 C52 C51 C46 -174.4(2) . . . . ?
C53 C52 C51 C56 2.1(4) . . . . ?
C53 C54 C55 C56 1.9(5) . . . . ?
C53 C54 C55 C58 -176.1(3) . . . . ?
C54 C55 C58 F18A -41.2(7) . . . . ?
C54 C55 C58 F17A 79.8(7) . . . . ?
C54 C55 C58 F16A -172.5(6) . . . . ?
C54 C55 C58 F18B 8.0(10) . . . . ?
C54 C55 C58 F17B 130.9(8) . . . . ?
C54 C55 C58 F16B -99.6(9) . . . . ?
C26 C21 C12 C11 49.5(3) . . . . ?
C26 C21 C12 C13 -134.6(3) . . . . ?
C26 C21 C22 C23 -0.8(4) . . . . ?
C26 C25 C24 C23 -0.8(5) . . . . ?
C26 C25 C28 F10B -42.1(19) . . . . ?
C26 C25 C28 F11B -158.6(13) . . . . ?
C26 C25 C28 F12B 95.2(19) . . . . ?
C26 C25 C28 F12A 59.4(14) . . . . ?
C26 C25 C28 F11A -176.5(10) . . . . ?
C26 C25 C28 F10A -50.7(5) . . . . ?
C34 C35 C38 F4 -159.0(2) . . . . ?
C34 C35 C38 F6 82.6(3) . . . . ?
C34 C35 C38 F5 -36.5(4) . . . . ?
C34 C35 C36 C31 -1.7(4) . . . . ?
C34 C33 C37A F9A 42.3(16) . . . . ?
C34 C33 C37A F8A -74.7(12) . . . . ?
C34 C33 C37A F7A 166.4(9) . . . . ?
C34 C33 C37B F7B 141.9(12) . . . . ?
C34 C33 C37B F9B 4(3) . . . . ?
C34 C33 C37B F8B -109.2(19) . . . . ?
C92 C91 C76 C71 115.5(3) . . . . ?
C92 C91 C76 C75 -65.8(3) . . . . ?
C92 C91 C96 C95 -0.2(4) . . . . ?
C92 C93 C97 F33B -109.0(9) . . . . ?
C92 C93 C97 F31A 125.5(10) . . . . ?
C92 C93 C97 F15 3.4(12) . . . . ?
C92 C93 C97 F32B 42.9(15) . . . . ?
C92 C93 C97 F31B 153.9(14) . . . . ?
C92 C93 C97 F33A -81.3(17) . . . . ?
C96 C91 C76 C71 -66.9(3) . . . . ?
C96 C91 C76 C75 111.9(3) . . . . ?
C96 C91 C92 C93 0.7(4) . . . . ?
C96 C95 C94 C93 0.5(4) . . . . ?
C96 C95 C98 F28 148.4(3) . . . . ?
C96 C95 C98 F30 -92.8(4) . . . . ?
C96 C95 C98 F29 26.7(5) . . . . ?
C86 C81 C82 C83 -1.0(4) . . . . ?
C86 C85 C84 C83 -0.5(5) . . . . ?
C86 C85 C88 F38 171.4(3) . . . . ?
C86 C85 C88 F7 -66.9(4) . . . . ?
C86 C85 C88 F37 50.6(4) . . . . ?
C82 C81 C86 C85 -0.7(4) . . . . ?
C82 C83 C84 C85 -1.3(4) . . . . ?
C82 C83 C87 F35 -54.4(4) . . . . ?
C82 C83 C87 F36 64.5(3) . . . . ?
C82 C83 C87 F34 -176.3(3) . . . . ?
C63 C62 C61 C42 -178.4(3) . . . . ?
C63 C62 C61 C66 0.1(5) . . . . ?
C63 C64 C65 C66 -0.4(6) . . . . ?
C63 C64 C65 C68 -179.1(4) . . . . ?
C42 C61 C66 C65 180.0(4) . . . . ?
C42 C43 C44 F2 -177.7(3) . . . . ?
C42 C43 C44 C45 2.2(6) . . . . ?
C56 C55 C58 F18A 140.8(5) . . . . ?
C56 C55 C58 F17A -98.2(6) . . . . ?
C56 C55 C58 F16A 9.5(7) . . . . ?
C56 C55 C58 F18B -170.0(9) . . . . ?
C56 C55 C58 F17B -47.1(9) . . . . ?
C56 C55 C58 F16B 82.4(9) . . . . ?
C61 C62 C63 C67 176.5(3) . . . . ?
C61 C62 C63 C64 -1.7(5) . . . . ?
C61 C42 C43 C44 179.0(3) . . . . ?
C95 C94 C93 C92 0.0(4) . . . . ?
C95 C94 C93 C97 -178.6(3) . . . . ?
C25 C24 C23 C22 0.9(5) . . . . ?
C25 C24 C23 C27 179.5(3) . . . . ?
C24 C25 C28 F10B 140.2(19) . . . . ?
C24 C25 C28 F11B 23.7(13) . . . . ?
C24 C25 C28 F12B -82.5(19) . . . . ?
C24 C25 C28 F12A -118.3(14) . . . . ?
C24 C25 C28 F11A 5.8(11) . . . . ?
C24 C25 C28 F10A 131.6(5) . . . . ?
C24 C23 C27 F14A 20.9(15) . . . . ?
C24 C23 C27 F15A -101(3) . . . . ?
C24 C23 C27 F13A 132.2(11) . . . . ?
C24 C23 C27 F14B 33.6(10) . . . . ?
C24 C23 C27 F13B 165(3) . . . . ?
C24 C23 C27 F15B -82.1(9) . . . . ?
C43 C42 C61 C62 139.4(3) . . . . ?
C43 C42 C61 C66 -39.2(5) . . . . ?
C94 C95 C98 F28 -32.3(4) . . . . ?
C94 C95 C98 F30 86.5(4) . . . . ?
C94 C95 C98 F29 -154.1(3) . . . . ?
C94 C93 C97 F33B 69.7(9) . . . . ?
C94 C93 C97 F31A -55.9(11) . . . . ?
C94 C93 C97 F15 -177.9(11) . . . . ?
C94 C93 C97 F32B -138.4(14) . . . . ?
C94 C93 C97 F31B -27.4(14) . . . . ?
C94 C93 C97 F33A 97.4(18) . . . . ?
C84 C83 C87 F35 124.4(3) . . . . ?
C84 C83 C87 F36 -116.6(3) . . . . ?
C84 C83 C87 F34 2.6(4) . . . . ?
C84 C85 C88 F38 -8.1(5) . . . . ?
C84 C85 C88 F7 113.6(4) . . . . ?
C84 C85 C88 F37 -129.0(3) . . . . ?
C67 C63 C64 C65 -176.4(3) . . . . ?
C45 C46 C51 C52 125.0(3) . . . . ?
C45 C46 C51 C56 -51.5(4) . . . . ?
C45 C46 C41 N2 -178.2(3) . . . . ?
C45 C46 C41 C42 1.2(4) . . . . ?
C64 C63 C67 F23 -137.9(3) . . . . ?
C64 C63 C67 F22 102.6(3) . . . . ?
C64 C63 C67 F24 -15.9(4) . . . . ?
C64 C65 C66 C61 -1.2(6) . . . . ?
C64 C65 C68 F27A 129.4(5) . . . . ?
C64 C65 C68 F26A 31.3(6) . . . . ?
C64 C65 C68 F25A -84.9(9) . . . . ?
C64 C65 C68 F27B 166.4(15) . . . . ?
C64 C65 C68 F26B -41.9(12) . . . . ?
C64 C65 C68 F25B -127.5(6) . . . . ?
C32 C33 C37A F9A -145.4(10) . . . . ?
C32 C33 C37A F8A 97.6(9) . . . . ?
C32 C33 C37A F7A -21.3(15) . . . . ?
C32 C33 C37B F7B -25(2) . . . . ?
C32 C33 C37B F9B -163(2) . . . . ?
C32 C33 C37B F8B 83(2) . . . . ?
C98 C95 C94 C93 -178.7(3) . . . . ?
C87 C83 C84 C85 179.9(3) . . . . ?
C88 C85 C84 C83 179.0(3) . . . . ?
C65 C68 F27B F25B 90.9(8) . . . . ?
C65 C68 F25B F27B -113.5(7) . . . . ?
C66 C65 C68 F27A -49.3(7) . . . . ?
C66 C65 C68 F26A -147.4(5) . . . . ?
C66 C65 C68 F25A 96.4(8) . . . . ?
C66 C65 C68 F27B -12.3(16) . . . . ?
C66 C65 C68 F26B 139.4(11) . . . . ?
C66 C65 C68 F25B 53.8(7) . . . . ?
C28 C25 C24 C23 176.7(3) . . . . ?
C68 C65 C66 C61 177.5(4) . . . . ?
C102 C101 C100 C102 0.3(7) . . . 2_755 ?
C100 C102 C101 C100 -0.3(7) 2_755 . . . ?
F26B C68 F27B F25B -55.3(18) . . . . ?
F26B C68 F25B F27B 138.1(10) . . . . ?
F21B C57 C53 C52 55.3(12) . . . . ?
F21B C57 C53 C54 -126.9(12) . . . . ?
F19B C57 C53 C52 -61.9(6) . . . . ?
F19B C57 C53 C54 115.9(6) . . . . ?
F20B C57 C53 C52 -174.5(19) . . . . ?
F20B C57 C53 C54 3(2) . . . . ?
C103 C102 C101 C100 177.2(7) . . . . ?
